data_4512852
loop_
_publ_author_name
'Lyakin, Oleg Y.'
'Zima, Alexandra M.'
'Samsonenko, Denis G.'
'Bryliakov, Konstantin P.'
'Talsi, Evgenii P.'

_publ_section_title
;
 EPR Spectroscopic Detection of the Elusive FeV&#x2550;O Intermediates in
 Selective Catalytic Oxofunctionalizations of Hydrocarbons Mediated by
 Biomimetic Ferric Complexes
;
_journal_issue 5
_journal_name_full 'ACS Catalysis'
_journal_page_first 2702
_journal_paper_doi 10.1021/acscatal.5b00169
_journal_volume 5
_journal_year 2015
_chemical_absolute_configuration rmad
_chemical_formula_structural '(Fe (O H) (C26 H38 N4 O2))2 (C F3 S O3)4 . (C H3 C N)'
_chemical_formula_sum 'C58 H81 F12 Fe2 N9 O18 S4'
_chemical_formula_weight 1660.25
_chemical_name_systematic
;
 ?
;
_space_group_crystal_system orthorhombic
_space_group_IT_number 19
_space_group_name_Hall 'P 2ac 2ab'
_space_group_name_H-M_alt 'P 21 21 21'
_symmetry_space_group_name_Hall 'P 2ac 2ab'
_symmetry_space_group_name_H-M 'P 21 21 21'
_atom_sites_solution_hydrogens geom
_atom_sites_solution_primary direct
_atom_sites_solution_secondary difmap
_audit_creation_method SHELXL-2013
_cell_angle_alpha 90
_cell_angle_beta 90
_cell_angle_gamma 90
_cell_formula_units_Z 8
_cell_length_a 16.9742(9)
_cell_length_b 17.1155(8)
_cell_length_c 50.282(3)
_cell_measurement_reflns_used 9136
_cell_measurement_temperature 150(2)
_cell_measurement_theta_max 27.18
_cell_measurement_theta_min 2.35
_cell_volume 14608.0(14)
_computing_cell_refinement 'SAINT (Bruker-AXS, 2004)'
_computing_data_collection 'APEX2 (Bruker-AXS, 2004)'
_computing_data_reduction 'SAINT (Bruker-AXS, 2004)'
_computing_molecular_graphics 'SHELXTL (Bruker-AXS, 2004)'
_computing_publication_material 'CIFTAB-2013 (Sheldrick, 2013)'
_computing_structure_refinement 'SHELXL-2013 (Sheldrick, 2013)'
_computing_structure_solution 'SHELXS-2013 (Sheldrick, 2013)'
_diffrn_ambient_temperature 150(2)
_diffrn_detector_area_resol_mean 25
_diffrn_measured_fraction_theta_full 0.998
_diffrn_measured_fraction_theta_max 0.991
_diffrn_measurement_device_type 'Bruker Apex Duo'
_diffrn_measurement_method '\f and \w scans'
_diffrn_radiation_monochromator graphite
_diffrn_radiation_probe x-ray
_diffrn_radiation_source 'fine-focus sealed tube'
_diffrn_radiation_type MoK\a
_diffrn_radiation_wavelength 0.71073
_diffrn_reflns_av_R_equivalents 0.0268
_diffrn_reflns_av_unetI/netI 0.0447
_diffrn_reflns_Laue_measured_fraction_full 0.998
_diffrn_reflns_Laue_measured_fraction_max 0.991
_diffrn_reflns_limit_h_max 22
_diffrn_reflns_limit_h_min -21
_diffrn_reflns_limit_k_max 22
_diffrn_reflns_limit_k_min -11
_diffrn_reflns_limit_l_max 66
_diffrn_reflns_limit_l_min -66
_diffrn_reflns_number 76709
_diffrn_reflns_point_group_measured_fraction_full 0.994
_diffrn_reflns_point_group_measured_fraction_max 0.970
_diffrn_reflns_theta_full 25.000
_diffrn_reflns_theta_max 28.085
_diffrn_reflns_theta_min 1.439
_diffrn_source 'sealed X-ray tube'
_exptl_absorpt_coefficient_mu 0.614
_exptl_absorpt_correction_T_max 0.7456
_exptl_absorpt_correction_T_min 0.6865
_exptl_absorpt_correction_type multi-scan
_exptl_absorpt_process_details 'SADABS (Bruker-AXS, 2004)'
_exptl_crystal_colour brown
_exptl_crystal_density_diffrn 1.510
_exptl_crystal_description block
_exptl_crystal_F_000 6880
_exptl_crystal_size_max 0.240
_exptl_crystal_size_mid 0.220
_exptl_crystal_size_min 0.120
_refine_diff_density_max 1.488
_refine_diff_density_min -0.946
_refine_diff_density_rms 0.093
_refine_ls_abs_structure_details
;
 Flack x determined using 12128 quotients [(I+)-(I-)]/[(I+)+(I-)]
 (Parsons and Flack (2004), Acta Cryst. A60, s61).
;
_refine_ls_abs_structure_Flack 0.021(3)
_refine_ls_extinction_method none
_refine_ls_goodness_of_fit_ref 1.052
_refine_ls_hydrogen_treatment constr
_refine_ls_matrix_type full
_refine_ls_number_parameters 2050
_refine_ls_number_reflns 34508
_refine_ls_number_restraints 640
_refine_ls_restrained_S_all 1.131
_refine_ls_R_factor_all 0.0752
_refine_ls_R_factor_gt 0.0644
_refine_ls_shift/su_max 0.001
_refine_ls_shift/su_mean 0.000
_refine_ls_structure_factor_coef Fsqd
_refine_ls_weighting_details 'w=1/[\s^2^(Fo^2^)+(0.0804P)^2^+27.7880P] where P=(Fo^2^+2Fc^2^)/3'
_refine_ls_weighting_scheme calc
_refine_ls_wR_factor_gt 0.1604
_refine_ls_wR_factor_ref 0.1657
_reflns_Friedel_coverage 0.819
_reflns_Friedel_fraction_full 0.990
_reflns_Friedel_fraction_max 0.945
_reflns_number_gt 30017
_reflns_number_total 34508
_reflns_threshold_expression >2\s(I)
_cod_data_source_file cs5b00169_si_002.cif
_cod_data_source_block fe_pdp
_cod_depositor_comments 'Adding full bibliography for 4512852.cif.'
_cod_original_cell_volume 14608.0(13)
_cod_database_code 4512852
_shelx_space_group_comment
;
The symmetry employed for this shelxl refinement is uniquely defined
by the following loop, which should always be used as a source of
symmetry information in preference to the above space-group names.
They are only intended as comments.
;
_shelx_estimated_absorpt_t_min 0.867
_shelx_estimated_absorpt_t_max 0.930

loop_
_space_group_symop_operation_xyz
'x, y, z'
'-x+1/2, -y, z+1/2'
'-x, y+1/2, -z+1/2'
'x+1/2, -y+1/2, -z'

loop_
_atom_site_label
_atom_site_type_symbol
_atom_site_fract_x
_atom_site_fract_y
_atom_site_fract_z
_atom_site_U_iso_or_equiv
_atom_site_adp_type
_atom_site_occupancy
_atom_site_site_symmetry_order
_atom_site_calc_flag
_atom_site_refinement_flags_posn
_atom_site_refinement_flags_adp
_atom_site_refinement_flags_occupancy
_atom_site_disorder_assembly
_atom_site_disorder_group
Fe1 Fe 0.46715(5) 0.52038(5) 0.53283(2) 0.02016(17) Uani 1 1 d . . . . .
Fe2 Fe 0.39597(5) 0.48516(4) 0.47894(2) 0.01841(16) Uani 1 1 d . . . . .
O1 O 0.3630(2) 0.5105(2) 0.51537(8) 0.0196(8) Uani 1 1 d . . . . .
H1 H 0.3117 0.5163 0.5226 0.024 Uiso 1 1 calc R U . . .
O2 O 0.4993(2) 0.4964(2) 0.49627(8) 0.0216(8) Uani 1 1 d . . . . .
H2 H 0.5506 0.4916 0.4889 0.026 Uiso 1 1 calc R U . . .
N11 N 0.4822(3) 0.6421(3) 0.52579(10) 0.0217(10) Uani 1 1 d . . . . .
N12 N 0.4313(3) 0.5736(3) 0.56964(10) 0.0249(11) Uani 1 1 d . . . . .
N13 N 0.5751(3) 0.5019(3) 0.55393(12) 0.0332(13) Uani 1 1 d . . . . .
N14 N 0.4545(3) 0.4036(3) 0.54750(11) 0.0245(11) Uani 1 1 d . . . . .
N21 N 0.3813(3) 0.6036(3) 0.46646(10) 0.0188(9) Uani 1 1 d . . . . .
N22 N 0.4298(3) 0.4833(3) 0.43799(10) 0.0212(9) Uani 1 1 d . . . . .
N23 N 0.2852(3) 0.4429(3) 0.46385(10) 0.0224(10) Uani 1 1 d . . . . .
N24 N 0.4051(3) 0.3613(3) 0.48374(10) 0.0209(10) Uani 1 1 d . . . . .
C101 C 0.5253(4) 0.6739(3) 0.50645(11) 0.0227(11) Uani 1 1 d . . . . .
H10A H 0.5582 0.6407 0.4962 0.027 Uiso 1 1 calc R U . . .
C102 C 0.5246(4) 0.7528(4) 0.50058(12) 0.0231(11) Uani 1 1 d . . . . .
C103 C 0.4701(4) 0.7989(4) 0.51478(13) 0.0299(14) Uani 1 1 d . . . . .
C104 C 0.4240(4) 0.7680(3) 0.53474(12) 0.0245(12) Uani 1 1 d . . . . .
C105 C 0.4339(4) 0.6881(3) 0.54003(12) 0.0234(12) Uani 1 1 d . . . . .
C106 C 0.3903(4) 0.6479(4) 0.56244(12) 0.0277(13) Uani 1 1 d . . . . .
H10B H 0.3881 0.6828 0.5781 0.033 Uiso 1 1 calc R U . . .
H10C H 0.3356 0.6364 0.5568 0.033 Uiso 1 1 calc R U . . .
C107 C 0.5779(4) 0.7867(4) 0.47951(14) 0.0314(14) Uani 1 1 d . . . . .
H10D H 0.6112 0.7452 0.4721 0.047 Uiso 1 1 calc R U . . .
H10E H 0.6113 0.8272 0.4874 0.047 Uiso 1 1 calc R U . . .
H10F H 0.5459 0.8096 0.4653 0.047 Uiso 1 1 calc R U . . .
C108 C 0.3643(5) 0.8153(4) 0.54996(15) 0.0386(16) Uani 1 1 d . . . . .
H10G H 0.3649 0.8694 0.5435 0.058 Uiso 1 1 calc R U . . .
H10H H 0.3774 0.8144 0.5689 0.058 Uiso 1 1 calc R U . . .
H10I H 0.3117 0.7930 0.5473 0.058 Uiso 1 1 calc R U . . .
C109 C 0.4887(8) 0.9339(5) 0.5255(2) 0.067(3) Uani 1 1 d . . . . .
H10J H 0.4810 0.9856 0.5175 0.100 Uiso 1 1 calc R U . . .
H10K H 0.5446 0.9268 0.5298 0.100 Uiso 1 1 calc R U . . .
H10L H 0.4573 0.9298 0.5418 0.100 Uiso 1 1 calc R U . . .
C110 C 0.3823(5) 0.5305(4) 0.58954(13) 0.0361(16) Uani 1 1 d . . . . .
H11A H 0.4001 0.4756 0.5912 0.043 Uiso 1 1 calc R U . . .
H11B H 0.3261 0.5309 0.5843 0.043 Uiso 1 1 calc R U . . .
C111 C 0.3945(6) 0.5752(5) 0.61597(15) 0.049(2) Uani 1 1 d . . . . .
H11C H 0.3907 0.5394 0.6314 0.059 Uiso 1 1 calc R U . . .
H11D H 0.3549 0.6173 0.6180 0.059 Uiso 1 1 calc R U . . .
C112 C 0.4786(5) 0.6095(4) 0.61352(14) 0.044(2) Uani 1 1 d . . . . .
H11E H 0.5144 0.5846 0.6265 0.053 Uiso 1 1 calc R U . . .
H11F H 0.4779 0.6665 0.6169 0.053 Uiso 1 1 calc R U . . .
C113 C 0.5063(4) 0.5924(4) 0.58474(14) 0.0358(16) Uani 1 1 d . . . . .
H11G H 0.5315 0.6401 0.5770 0.043 Uiso 1 1 calc R U . . .
C114 C 0.5625(4) 0.5239(4) 0.58282(14) 0.0363(16) Uani 1 1 d . . . . .
H11H H 0.5401 0.4782 0.5927 0.044 Uiso 1 1 calc R U . . .
C115 C 0.6448(5) 0.5437(5) 0.59399(17) 0.049(2) Uani 1 1 d . . . . .
H11I H 0.6441 0.5952 0.6030 0.059 Uiso 1 1 calc R U . . .
H11J H 0.6617 0.5036 0.6070 0.059 Uiso 1 1 calc R U . . .
C116 C 0.7002(5) 0.5452(6) 0.5703(2) 0.065(3) Uani 1 1 d . . . . .
H11K H 0.7328 0.4972 0.5697 0.078 Uiso 1 1 calc R U . . .
H11L H 0.7355 0.5912 0.5711 0.078 Uiso 1 1 calc R U . . .
C117 C 0.6466(4) 0.5498(5) 0.54621(18) 0.046(2) Uani 1 1 d . . . . .
H11M H 0.6316 0.6046 0.5424 0.055 Uiso 1 1 calc R U . . .
H11N H 0.6726 0.5276 0.5303 0.055 Uiso 1 1 calc R U . . .
C118 C 0.5960(4) 0.4166(4) 0.55208(16) 0.0357(16) Uani 1 1 d . . . . .
H11O H 0.6349 0.4030 0.5660 0.043 Uiso 1 1 calc R U . . .
H11P H 0.6195 0.4052 0.5345 0.043 Uiso 1 1 calc R U . . .
C119 C 0.5217(4) 0.3689(4) 0.55585(12) 0.0255(12) Uani 1 1 d . . . . .
C120 C 0.5213(4) 0.2926(4) 0.56615(12) 0.0273(13) Uani 1 1 d . . . . .
C121 C 0.4492(4) 0.2543(4) 0.56782(12) 0.0286(13) Uani 1 1 d . . . . .
C122 C 0.3798(4) 0.2895(4) 0.55917(12) 0.0261(13) Uani 1 1 d . . . . .
C123 C 0.3865(4) 0.3647(3) 0.54941(12) 0.0251(12) Uani 1 1 d . . . . .
H12A H 0.3399 0.3904 0.5437 0.030 Uiso 1 1 calc R U . . .
C124 C 0.5949(5) 0.2534(4) 0.57526(15) 0.0374(16) Uani 1 1 d . . . . .
H12B H 0.6397 0.2887 0.5727 0.056 Uiso 1 1 calc R U . . .
H12C H 0.6032 0.2057 0.5649 0.056 Uiso 1 1 calc R U . . .
H12D H 0.5901 0.2401 0.5942 0.056 Uiso 1 1 calc R U . . .
C125 C 0.2987(4) 0.2519(4) 0.56116(13) 0.0307(14) Uani 1 1 d . . . . .
H12E H 0.2590 0.2875 0.5538 0.046 Uiso 1 1 calc R U . . .
H12F H 0.2864 0.2413 0.5799 0.046 Uiso 1 1 calc R U . . .
H12G H 0.2983 0.2028 0.5511 0.046 Uiso 1 1 calc R U . . .
C126 C 0.4330(7) 0.1158(4) 0.56572(19) 0.055(2) Uani 1 1 d . . . . .
H12H H 0.4327 0.0706 0.5777 0.083 Uiso 1 1 calc R U . . .
H12I H 0.4747 0.1094 0.5524 0.083 Uiso 1 1 calc R U . . .
H12J H 0.3819 0.1198 0.5568 0.083 Uiso 1 1 calc R U . . .
C201 C 0.3353(4) 0.6571(3) 0.47893(12) 0.0223(11) Uani 1 1 d . . . . .
H20A H 0.3063 0.6416 0.4942 0.027 Uiso 1 1 calc R U . . .
C202 C 0.3293(4) 0.7329(3) 0.47020(13) 0.0297(14) Uani 1 1 d . . . . .
C203 C 0.3739(5) 0.7547(4) 0.44805(14) 0.0393(17) Uani 1 1 d . . . . .
C204 C 0.4243(5) 0.7005(4) 0.43532(14) 0.0378(17) Uani 1 1 d . . . . .
C205 C 0.4233(4) 0.6255(3) 0.44514(12) 0.0234(12) Uani 1 1 d . . . . .
C206 C 0.4699(4) 0.5600(3) 0.43235(13) 0.0268(13) Uani 1 1 d . . . . .
H20B H 0.4731 0.5686 0.4129 0.032 Uiso 1 1 calc R U . . .
H20C H 0.5241 0.5593 0.4396 0.032 Uiso 1 1 calc R U . . .
C207 C 0.2739(6) 0.7898(4) 0.48332(16) 0.050(2) Uani 1 1 d . . . . .
H20D H 0.2483 0.7645 0.4985 0.075 Uiso 1 1 calc R U . . .
H20E H 0.2337 0.8063 0.4705 0.075 Uiso 1 1 calc R U . . .
H20F H 0.3035 0.8355 0.4895 0.075 Uiso 1 1 calc R U . . .
C208 C 0.4627(12) 0.7252(7) 0.4097(3) 0.029(4) Uani 0.61(4) 1 d . U P A 1
H20G H 0.4549 0.7814 0.4071 0.044 Uiso 0.61(4) 1 calc R U P A 1
H20H H 0.4389 0.6965 0.3949 0.044 Uiso 0.61(4) 1 calc R U P A 1
H20I H 0.5192 0.7137 0.4105 0.044 Uiso 0.61(4) 1 calc R U P A 1
C227 C 0.501(2) 0.7193(13) 0.4167(6) 0.041(6) Uani 0.39(4) 1 d . U P A 2
H22A H 0.4978 0.7733 0.4102 0.061 Uiso 0.39(4) 1 calc R U P A 2
H22B H 0.5015 0.6835 0.4015 0.061 Uiso 0.39(4) 1 calc R U P A 2
H22C H 0.5491 0.7124 0.4271 0.061 Uiso 0.39(4) 1 calc R U P A 2
C209 C 0.4089(8) 0.8853(7) 0.4402(3) 0.089(4) Uani 1 1 d . U . . .
H20J H 0.3848 0.9317 0.4323 0.134 Uiso 1 1 calc R U . . .
H20K H 0.4580 0.8729 0.4309 0.134 Uiso 1 1 calc R U . . .
H20L H 0.4204 0.8954 0.4590 0.134 Uiso 1 1 calc R U . . .
C210 C 0.4778(4) 0.4170(4) 0.42751(13) 0.0281(13) Uani 1 1 d . . . . .
H21A H 0.4607 0.3670 0.4356 0.034 Uiso 1 1 calc R U . . .
H21B H 0.5343 0.4250 0.4315 0.034 Uiso 1 1 calc R U . . .
C211 C 0.4636(4) 0.4163(4) 0.39738(13) 0.0326(14) Uani 1 1 d . . . . .
H21C H 0.5027 0.4496 0.3881 0.039 Uiso 1 1 calc R U . . .
H21D H 0.4672 0.3625 0.3902 0.039 Uiso 1 1 calc R U . . .
C212 C 0.3811(5) 0.4487(4) 0.39397(13) 0.0347(15) Uani 1 1 d . . . . .
H21E H 0.3449 0.4073 0.3876 0.042 Uiso 1 1 calc R U . . .
H21F H 0.3810 0.4919 0.3809 0.042 Uiso 1 1 calc R U . . .
C213 C 0.3548(3) 0.4786(3) 0.42174(11) 0.0225(11) Uani 1 1 d . . . . .
H21G H 0.3305 0.5316 0.4201 0.027 Uiso 1 1 calc R U . . .
C214 C 0.2964(4) 0.4219(3) 0.43490(12) 0.0241(12) Uani 1 1 d . . . . .
H21H H 0.3165 0.3672 0.4334 0.029 Uiso 1 1 calc R U . . .
C215 C 0.2140(4) 0.4280(4) 0.42194(14) 0.0297(14) Uani 1 1 d . . . . .
H21I H 0.2154 0.4638 0.4065 0.036 Uiso 1 1 calc R U . . .
H21J H 0.1960 0.3760 0.4158 0.036 Uiso 1 1 calc R U . . .
C216 C 0.1587(4) 0.4598(4) 0.44358(13) 0.0285(13) Uani 1 1 d . . . . .
H21K H 0.1217 0.4989 0.4362 0.034 Uiso 1 1 calc R U . . .
H21L H 0.1282 0.4172 0.4520 0.034 Uiso 1 1 calc R U . . .
C217 C 0.2153(4) 0.4972(3) 0.46335(13) 0.0270(13) Uani 1 1 d . . . . .
H21M H 0.2311 0.5501 0.4574 0.032 Uiso 1 1 calc R U . . .
H21N H 0.1910 0.5012 0.4812 0.032 Uiso 1 1 calc R U . . .
C218 C 0.2638(3) 0.3708(3) 0.47897(12) 0.0206(11) Uani 1 1 d . . . . .
H21O H 0.2254 0.3398 0.4686 0.025 Uiso 1 1 calc R U . . .
H21P H 0.2387 0.3856 0.4960 0.025 Uiso 1 1 calc R U . . .
C219 C 0.3363(3) 0.3218(3) 0.48445(11) 0.0187(11) Uani 1 1 d . . . . .
C220 C 0.3312(4) 0.2423(3) 0.49049(11) 0.0201(11) Uani 1 1 d . . . . .
C221 C 0.4026(4) 0.2028(3) 0.49447(11) 0.0227(12) Uani 1 1 d . . . . .
C222 C 0.4744(4) 0.2425(3) 0.49362(11) 0.0243(12) Uani 1 1 d . . . . .
C223 C 0.4729(3) 0.3219(3) 0.48832(12) 0.0236(12) Uani 1 1 d . . . . .
H223 H 0.5212 0.3498 0.4879 0.028 Uiso 1 1 calc R U . . .
C224 C 0.2539(4) 0.2021(4) 0.49248(14) 0.0314(14) Uani 1 1 d . . . . .
H22D H 0.2622 0.1469 0.4969 0.047 Uiso 1 1 calc R U . . .
H22E H 0.2261 0.2060 0.4754 0.047 Uiso 1 1 calc R U . . .
H22F H 0.2222 0.2268 0.5064 0.047 Uiso 1 1 calc R U . . .
C225 C 0.5511(4) 0.2007(4) 0.49846(15) 0.0331(15) Uani 1 1 d . . . . .
H22G H 0.5409 0.1449 0.5013 0.050 Uiso 1 1 calc R U . . .
H22H H 0.5767 0.2225 0.5143 0.050 Uiso 1 1 calc R U . . .
H22I H 0.5856 0.2074 0.4830 0.050 Uiso 1 1 calc R U . . .
C226 C 0.3920(5) 0.0729(4) 0.47844(16) 0.0395(16) Uani 1 1 d . . . . .
H22J H 0.3927 0.0188 0.4848 0.059 Uiso 1 1 calc R U . . .
H22K H 0.4347 0.0806 0.4656 0.059 Uiso 1 1 calc R U . . .
H22L H 0.3413 0.0836 0.4698 0.059 Uiso 1 1 calc R U . . .
O101 O 0.4647(3) 0.8753(3) 0.50718(10) 0.0379(11) Uani 1 1 d . . . . .
O102 O 0.4467(4) 0.1831(3) 0.58027(11) 0.0539(17) Uani 1 1 d . . . . .
O201 O 0.3616(6) 0.8278(3) 0.43835(14) 0.082(3) Uani 1 1 d . U . . .
O202 O 0.4026(3) 0.1252(2) 0.50059(10) 0.0316(10) Uani 1 1 d . . . . .
Fe3 Fe 0.77054(5) 0.25692(4) 0.28440(2) 0.01772(16) Uani 1 1 d . . . . .
Fe4 Fe 0.73452(5) 0.32873(5) 0.23100(2) 0.01799(16) Uani 1 1 d . . . . .
O3 O 0.7606(2) 0.3600(2) 0.26750(8) 0.0195(8) Uani 1 1 d . . . . .
H3 H 0.7668 0.4107 0.2749 0.023 Uiso 1 1 calc R U . . .
O4 O 0.7469(2) 0.2256(2) 0.24791(8) 0.0196(8) Uani 1 1 d . . . . .
H4 H 0.7426 0.1748 0.2404 0.023 Uiso 1 1 calc R U . . .
N31 N 0.8931(3) 0.2431(3) 0.27780(9) 0.0206(9) Uani 1 1 d . . . . .
N32 N 0.8228(3) 0.2927(3) 0.32142(10) 0.0236(10) Uani 1 1 d . . . . .
N33 N 0.7544(3) 0.1476(3) 0.30461(9) 0.0202(10) Uani 1 1 d . . . . .
N34 N 0.6532(3) 0.2647(3) 0.29889(10) 0.0210(10) Uani 1 1 d . . . . .
N42 N 0.8543(3) 0.3442(3) 0.21895(9) 0.0190(9) Uani 1 1 d . . . . .
N43 N 0.7338(3) 0.2923(3) 0.19039(10) 0.0224(10) Uani 1 1 d . . . . .
N44 N 0.6923(3) 0.4376(3) 0.21492(10) 0.0230(10) Uani 1 1 d . . . . .
N45 N 0.6089(3) 0.3210(3) 0.23606(10) 0.0217(10) Uani 1 1 d . . . . .
C301 C 0.9262(3) 0.2004(4) 0.25806(12) 0.0225(11) Uani 1 1 d . . . . .
H30A H 0.8928 0.1687 0.2474 0.027 Uiso 1 1 calc R U . . .
C302 C 1.0053(4) 0.2005(4) 0.25272(13) 0.0256(12) Uani 1 1 d . . . . .
C303 C 1.0533(4) 0.2513(4) 0.26765(13) 0.0268(13) Uani 1 1 d . . . . .
C304 C 1.0198(4) 0.2984(4) 0.28780(13) 0.0282(13) Uani 1 1 d . . . . .
C305 C 0.9403(4) 0.2894(3) 0.29247(11) 0.0214(11) Uani 1 1 d . . . . .
C306 C 0.8984(4) 0.3324(4) 0.31462(12) 0.0281(13) Uani 1 1 d . . . . .
H30B H 0.9327 0.3343 0.3305 0.034 Uiso 1 1 calc R U . . .
H30C H 0.8876 0.3868 0.3090 0.034 Uiso 1 1 calc R U . . .
C307 C 1.0397(4) 0.1479(4) 0.23186(15) 0.0341(15) Uani 1 1 d . . . . .
H30D H 0.9977 0.1165 0.2238 0.051 Uiso 1 1 calc R U . . .
H30E H 1.0788 0.1133 0.2400 0.051 Uiso 1 1 calc R U . . .
H30F H 1.0651 0.1796 0.2181 0.051 Uiso 1 1 calc R U . . .
C308 C 1.0690(5) 0.3571(5) 0.30279(16) 0.0439(19) Uani 1 1 d . . . . .
H30G H 1.0361 0.3836 0.3160 0.066 Uiso 1 1 calc R U . . .
H30H H 1.0903 0.3957 0.2903 0.066 Uiso 1 1 calc R U . . .
H30I H 1.1125 0.3302 0.3118 0.066 Uiso 1 1 calc R U . . .
C309 C 1.187(2) 0.247(3) 0.2819(10) 0.052(9) Uani 0.41(8) 1 d . U P B 1
H30J H 1.2402 0.2518 0.2745 0.078 Uiso 0.41(8) 1 calc R U P B 1
H30K H 1.1812 0.1949 0.2900 0.078 Uiso 0.41(8) 1 calc R U P B 1
H30L H 1.1788 0.2869 0.2955 0.078 Uiso 0.41(8) 1 calc R U P B 1
C327 C 1.1847(14) 0.212(3) 0.2775(7) 0.061(8) Uani 0.59(8) 1 d . U P B 2
H32A H 1.2387 0.2204 0.2712 0.092 Uiso 0.59(8) 1 calc R U P B 2
H32B H 1.1719 0.1560 0.2762 0.092 Uiso 0.59(8) 1 calc R U P B 2
H32C H 1.1805 0.2287 0.2961 0.092 Uiso 0.59(8) 1 calc R U P B 2
C310 C 0.7766(5) 0.3426(4) 0.34023(12) 0.0295(14) Uani 1 1 d . . . . .
H31A H 0.7210 0.3253 0.3410 0.035 Uiso 1 1 calc R U . . .
H31B H 0.7781 0.3981 0.3347 0.035 Uiso 1 1 calc R U . . .
C311 C 0.8174(5) 0.3317(4) 0.36736(12) 0.0347(16) Uani 1 1 d . . . . .
H31C H 0.8612 0.3693 0.3696 0.042 Uiso 1 1 calc R U . . .
H31D H 0.7796 0.3387 0.3821 0.042 Uiso 1 1 calc R U . . .
C312 C 0.8483(5) 0.2475(4) 0.36649(12) 0.0336(15) Uani 1 1 d . . . . .
H31E H 0.8174 0.2137 0.3786 0.040 Uiso 1 1 calc R U . . .
H31F H 0.9043 0.2456 0.3720 0.040 Uiso 1 1 calc R U . . .
C313 C 0.8391(4) 0.2198(3) 0.33726(11) 0.0226(12) Uani 1 1 d . . . . .
H31G H 0.8891 0.1950 0.3310 0.027 Uiso 1 1 calc R U . . .
C314 C 0.7702(4) 0.1622(3) 0.33401(11) 0.0236(11) Uani 1 1 d . . . . .
H31H H 0.7219 0.1840 0.3426 0.028 Uiso 1 1 calc R U . . .
C315 C 0.7897(4) 0.0811(4) 0.34614(12) 0.0297(14) Uani 1 1 d . . . . .
H31I H 0.8391 0.0835 0.3566 0.036 Uiso 1 1 calc R U . . .
H31J H 0.7466 0.0634 0.3580 0.036 Uiso 1 1 calc R U . . .
C316 C 0.7990(4) 0.0246(4) 0.32223(13) 0.0289(13) Uani 1 1 d . . . . .
H31K H 0.8466 -0.0083 0.3243 0.035 Uiso 1 1 calc R U . . .
H31L H 0.7523 -0.0096 0.3204 0.035 Uiso 1 1 calc R U . . .
C317 C 0.8069(4) 0.0790(3) 0.29828(12) 0.0247(12) Uani 1 1 d . . . . .
H31M H 0.8622 0.0962 0.2960 0.030 Uiso 1 1 calc R U . . .
H31N H 0.7894 0.0526 0.2818 0.030 Uiso 1 1 calc R U . . .
C318 C 0.6699(4) 0.1253(3) 0.30139(12) 0.0232(12) Uani 1 1 d . . . . .
H31O H 0.6560 0.0840 0.3144 0.028 Uiso 1 1 calc R U . . .
H31P H 0.6609 0.1045 0.2833 0.028 Uiso 1 1 calc R U . . .
C319 C 0.6190(4) 0.1964(3) 0.30590(11) 0.0215(11) Uani 1 1 d . . . . .
C320 C 0.5445(4) 0.1920(4) 0.31632(13) 0.0297(14) Uani 1 1 d . . . . .
C321 C 0.5017(4) 0.2619(4) 0.31923(15) 0.0389(17) Uani 1 1 d . . . . .
C322 C 0.5369(4) 0.3337(4) 0.31273(13) 0.0295(14) Uani 1 1 d . . . . .
C323 C 0.6125(4) 0.3307(3) 0.30243(11) 0.0223(11) Uani 1 1 d . . . . .
H323 H 0.6370 0.3786 0.2976 0.027 Uiso 1 1 calc R U . . .
C324 C 0.5005(5) 0.4135(4) 0.31659(19) 0.046(2) Uani 1 1 d . . . . .
H32D H 0.5376 0.4537 0.3106 0.069 Uiso 1 1 calc R U . . .
H32E H 0.4887 0.4214 0.3355 0.069 Uiso 1 1 calc R U . . .
H32F H 0.4518 0.4171 0.3062 0.069 Uiso 1 1 calc R U . . .
C325 C 0.5087(4) 0.1152(4) 0.32453(18) 0.0426(19) Uani 1 1 d . . . . .
H32G H 0.5469 0.0731 0.3216 0.064 Uiso 1 1 calc R U . . .
H32H H 0.4613 0.1052 0.3139 0.064 Uiso 1 1 calc R U . . .
H32I H 0.4945 0.1173 0.3434 0.064 Uiso 1 1 calc R U . . .
C401 C 0.9075(3) 0.3906(3) 0.23096(13) 0.0225(11) Uani 1 1 d . . . . .
H40A H 0.8913 0.4194 0.2461 0.027 Uiso 1 1 calc R U . . .
C402 C 0.9843(4) 0.3985(4) 0.22243(13) 0.0281(13) Uani 1 1 d . . . . .
C403 C 1.0065(4) 0.3534(4) 0.20020(13) 0.0280(13) Uani 1 1 d . . . . .
C404 C 0.9534(4) 0.3023(4) 0.18817(12) 0.0252(12) Uani 1 1 d . . . . .
C405 C 0.8762(3) 0.3018(3) 0.19786(11) 0.0200(11) Uani 1 1 d . . . . .
C406 C 0.8115(3) 0.2540(4) 0.18539(12) 0.0229(12) Uani 1 1 d . . . . .
H40B H 0.8206 0.2494 0.1660 0.027 Uiso 1 1 calc R U . . .
H40C H 0.8114 0.2007 0.1931 0.027 Uiso 1 1 calc R U . . .
C407 C 1.0385(4) 0.4560(4) 0.23550(16) 0.0395(17) Uani 1 1 d . . . . .
H40D H 1.0117 0.4800 0.2507 0.059 Uiso 1 1 calc R U . . .
H40E H 1.0531 0.4967 0.2227 0.059 Uiso 1 1 calc R U . . .
H40F H 1.0860 0.4290 0.2416 0.059 Uiso 1 1 calc R U . . .
C408 C 0.9759(4) 0.2494(5) 0.16517(14) 0.0372(16) Uani 1 1 d . . . . .
H40G H 1.0318 0.2567 0.1609 0.056 Uiso 1 1 calc R U . . .
H40H H 0.9439 0.2626 0.1496 0.056 Uiso 1 1 calc R U . . .
H40I H 0.9665 0.1949 0.1701 0.056 Uiso 1 1 calc R U . . .
C409 C 1.1447(4) 0.3295(6) 0.2002(2) 0.065(3) Uani 1 1 d . . . . .
H40J H 1.1913 0.3420 0.1895 0.097 Uiso 1 1 calc R U . . .
H40K H 1.1377 0.2727 0.2008 0.097 Uiso 1 1 calc R U . . .
H40L H 1.1518 0.3496 0.2183 0.097 Uiso 1 1 calc R U . . .
C410 C 0.6674(4) 0.2426(4) 0.18071(13) 0.0301(13) Uani 1 1 d . . . . .
H41A H 0.6169 0.2594 0.1888 0.036 Uiso 1 1 calc R U . . .
H41B H 0.6766 0.1870 0.1853 0.036 Uiso 1 1 calc R U . . .
C411 C 0.6658(5) 0.2539(5) 0.15046(14) 0.0447(19) Uani 1 1 d . . . . .
H41C H 0.7004 0.2154 0.1415 0.054 Uiso 1 1 calc R U . . .
H41D H 0.6116 0.2481 0.1435 0.054 Uiso 1 1 calc R U . . .
C412 C 0.6961(4) 0.3370(4) 0.14615(13) 0.0351(15) Uani 1 1 d . . . . .
H41E H 0.6531 0.3714 0.1398 0.042 Uiso 1 1 calc R U . . .
H41F H 0.7390 0.3375 0.1328 0.042 Uiso 1 1 calc R U . . .
C413 C 0.7270(4) 0.3650(4) 0.17361(11) 0.0252(12) Uani 1 1 d . . . . .
H41G H 0.7799 0.3900 0.1715 0.030 Uiso 1 1 calc R U . . .
C414 C 0.6698(4) 0.4225(4) 0.18618(12) 0.0252(12) Uani 1 1 d . . . . .
H41H H 0.6147 0.4018 0.1851 0.030 Uiso 1 1 calc R U . . .
C415 C 0.6752(4) 0.5035(4) 0.17225(14) 0.0350(16) Uani 1 1 d . . . . .
H41I H 0.7099 0.5004 0.1564 0.042 Uiso 1 1 calc R U . . .
H41J H 0.6224 0.5211 0.1665 0.042 Uiso 1 1 calc R U . . .
C416 C 0.7092(4) 0.5601(4) 0.19249(15) 0.0365(17) Uani 1 1 d . . . . .
H41K H 0.6672 0.5924 0.2006 0.044 Uiso 1 1 calc R U . . .
H41L H 0.7488 0.5949 0.1842 0.044 Uiso 1 1 calc R U . . .
C417 C 0.7473(4) 0.5062(4) 0.21319(14) 0.0296(13) Uani 1 1 d . . . . .
H41M H 0.8004 0.4895 0.2074 0.036 Uiso 1 1 calc R U . . .
H41N H 0.7519 0.5328 0.2306 0.036 Uiso 1 1 calc R U . . .
C418 C 0.6206(3) 0.4603(3) 0.23036(13) 0.0230(12) Uani 1 1 d . . . . .
H41O H 0.5887 0.4973 0.2198 0.028 Uiso 1 1 calc R U . . .
H41P H 0.6367 0.4870 0.2469 0.028 Uiso 1 1 calc R U . . .
C419 C 0.5714(4) 0.3898(3) 0.23716(11) 0.0212(11) Uani 1 1 d . . . . .
C420 C 0.4925(4) 0.3958(3) 0.24474(12) 0.0234(12) Uani 1 1 d . . . . .
C421 C 0.4530(3) 0.3270(4) 0.24981(12) 0.0223(11) Uani 1 1 d . . . . .
C422 C 0.4904(3) 0.2545(3) 0.24816(12) 0.0215(11) Uani 1 1 d . . . . .
C423 C 0.5693(3) 0.2547(3) 0.24163(11) 0.0200(11) Uani 1 1 d . . . . .
H42A H 0.5968 0.2064 0.2410 0.024 Uiso 1 1 calc R U . . .
C424 C 0.4474(4) 0.1800(4) 0.25445(14) 0.0287(13) Uani 1 1 d . . . . .
H42B H 0.4833 0.1356 0.2524 0.043 Uiso 1 1 calc R U . . .
H42C H 0.4028 0.1739 0.2422 0.043 Uiso 1 1 calc R U . . .
H42D H 0.4279 0.1819 0.2728 0.043 Uiso 1 1 calc R U . . .
C425 C 0.4527(4) 0.4741(4) 0.24728(15) 0.0322(14) Uani 1 1 d . . . . .
H42E H 0.3977 0.4666 0.2526 0.048 Uiso 1 1 calc R U . . .
H42F H 0.4546 0.5013 0.2301 0.048 Uiso 1 1 calc R U . . .
H42G H 0.4800 0.5054 0.2607 0.048 Uiso 1 1 calc R U . . .
C426 C 0.3203(4) 0.3303(5) 0.23591(17) 0.0394(16) Uani 1 1 d . . . . .
H42H H 0.2664 0.3315 0.2429 0.059 Uiso 1 1 calc R U . . .
H42I H 0.3273 0.2835 0.2249 0.059 Uiso 1 1 calc R U . . .
H42J H 0.3296 0.3770 0.2251 0.059 Uiso 1 1 calc R U . . .
O301 O 1.1311(3) 0.2556(3) 0.26150(11) 0.0385(12) Uani 1 1 d . . . . .
O302 O 0.4230(9) 0.2456(8) 0.3252(5) 0.046(4) Uani 0.59(4) 1 d . U P C 1
C326 C 0.3670(5) 0.2990(6) 0.3289(2) 0.054(2) Uani 0.59(4) 1 d . . P C 1
H32J H 0.3172 0.2729 0.3332 0.081 Uiso 0.59(4) 1 calc R U P C 1
H32K H 0.3605 0.3300 0.3127 0.081 Uiso 0.59(4) 1 calc R U P C 1
H32L H 0.3820 0.3335 0.3436 0.081 Uiso 0.59(4) 1 calc R U P C 1
O303 O 0.4400(14) 0.2639(16) 0.3370(6) 0.048(5) Uani 0.41(4) 1 d . U P C 2
C328 C 0.3670(5) 0.2990(6) 0.3289(2) 0.054(2) Uani 0.41(4) 1 d . . P C 2
H32M H 0.3292 0.2966 0.3437 0.081 Uiso 0.41(4) 1 calc R U P C 2
H32N H 0.3457 0.2708 0.3136 0.081 Uiso 0.41(4) 1 calc R U P C 2
H32O H 0.3761 0.3537 0.3241 0.081 Uiso 0.41(4) 1 calc R U P C 2
O401 O 1.0779(3) 0.3641(4) 0.18869(11) 0.0450(13) Uani 1 1 d . . . . .
O402 O 0.3757(3) 0.3286(3) 0.25783(10) 0.0319(10) Uani 1 1 d . . . . .
S1 S 0.22669(11) 0.53342(9) 0.28349(4) 0.0339(4) Uani 1 1 d . . . . .
O11 O 0.1492(3) 0.5676(4) 0.28551(13) 0.0512(14) Uani 1 1 d . . . . .
O12 O 0.2869(3) 0.5900(3) 0.27523(11) 0.0413(12) Uani 1 1 d . . . . .
O13 O 0.2309(4) 0.4592(3) 0.27054(13) 0.0564(16) Uani 1 1 d . . . . .
C1 C 0.2525(4) 0.5120(4) 0.31784(15) 0.0379(16) Uani 1 1 d . . . . .
F11 F 0.3296(3) 0.4937(4) 0.31987(13) 0.0747(18) Uani 1 1 d . . . . .
F12 F 0.2130(4) 0.4532(3) 0.32757(11) 0.0680(17) Uani 1 1 d . . . . .
F13 F 0.2416(4) 0.5739(3) 0.33374(9) 0.0596(14) Uani 1 1 d . . . . .
S2 S 0.74401(14) 0.55678(11) 0.29320(5) 0.0484(5) Uani 1 1 d . U . . .
O21 O 0.8042(3) 0.5003(3) 0.28694(12) 0.0457(13) Uani 1 1 d . . . . .
O22 O 0.7454(5) 0.6254(4) 0.27695(16) 0.075(2) Uani 1 1 d . . . . .
O23 O 0.6684(5) 0.5213(5) 0.29699(19) 0.086(3) Uani 1 1 d . . . . .
C2 C 0.7741(7) 0.5919(5) 0.3259(2) 0.0646(8) Uani 1 1 d . U . . .
F21 F 0.8413(5) 0.6279(4) 0.32457(14) 0.0881(16) Uani 1 1 d . U . . .
F22 F 0.7792(6) 0.5361(4) 0.34335(14) 0.1054(17) Uani 1 1 d . U . . .
F23 F 0.7200(5) 0.6446(4) 0.33485(15) 0.0938(16) Uani 1 1 d . U . . .
S3 S 0.16271(10) 0.49017(10) 0.54084(4) 0.0319(3) Uani 1 1 d . . . . .
O31 O 0.2249(3) 0.5475(3) 0.53709(11) 0.0408(12) Uani 1 1 d . . . . .
O32 O 0.0949(3) 0.5017(4) 0.52420(12) 0.0507(14) Uani 1 1 d . . . . .
O33 O 0.1914(4) 0.4116(3) 0.54220(13) 0.0491(14) Uani 1 1 d . . . . .
C3 C 0.1268(5) 0.5112(5) 0.57403(18) 0.0484(19) Uani 1 1 d . . . . .
F31 F 0.1053(4) 0.5839(4) 0.57648(13) 0.0768(18) Uani 1 1 d . . . . .
F32 F 0.1826(4) 0.4960(5) 0.59204(11) 0.084(2) Uani 1 1 d . . . . .
F33 F 0.0663(4) 0.4652(4) 0.58007(13) 0.0784(18) Uani 1 1 d . . . . .
S4 S 0.32406(11) 0.20512(10) 0.41419(3) 0.0341(4) Uani 1 1 d . U . . .
O41 O 0.3880(4) 0.2350(3) 0.43003(12) 0.0495(14) Uani 1 1 d . . . . .
O42 O 0.2669(4) 0.1610(4) 0.42888(14) 0.0605(17) Uani 1 1 d . . . . .
O43 O 0.2927(4) 0.2587(4) 0.39509(14) 0.0628(17) Uani 1 1 d . . . . .
C4 C 0.3714(8) 0.1308(7) 0.3947(2) 0.0724(16) Uani 1 1 d . U . . .
F41 F 0.3977(5) 0.0727(4) 0.40965(16) 0.0912(19) Uani 1 1 d . U . . .
F42 F 0.4347(5) 0.1601(6) 0.38206(14) 0.107(2) Uani 1 1 d . U . . .
F43 F 0.3251(6) 0.1054(5) 0.37628(17) 0.120(2) Uani 1 1 d . U . . .
S5 S 0.55569(14) 0.88854(13) 0.33256(5) 0.0522(5) Uani 1 1 d . . . . .
O51 O 0.5984(4) 0.9433(3) 0.31636(14) 0.0612(17) Uani 1 1 d . . . . .
O52 O 0.5164(4) 0.8286(4) 0.31786(14) 0.0620(17) Uani 1 1 d . . . . .
O53 O 0.5059(5) 0.9251(6) 0.35444(18) 0.089(3) Uani 1 1 d . . . . .
C5 C 0.6305(7) 0.8382(9) 0.3513(3) 0.083(2) Uani 1 1 d . U . . .
F51 F 0.6781(4) 0.8033(4) 0.33455(14) 0.0813(17) Uani 1 1 d . U . . .
F52 F 0.6025(5) 0.7864(5) 0.36782(15) 0.102(2) Uani 1 1 d . U . . .
F53 F 0.6740(5) 0.8868(5) 0.36557(15) 0.101(2) Uani 1 1 d . U . . .
S6 S 0.69429(12) 0.5080(2) 0.46465(5) 0.0705(8) Uani 1 1 d . U . . .
O61 O 0.7687(4) 0.5017(5) 0.47679(15) 0.078(2) Uani 1 1 d . . . . .
O62 O 0.6628(5) 0.5915(6) 0.46569(18) 0.093(2) Uani 1 1 d . U . . .
O63 O 0.6357(4) 0.4571(7) 0.47229(18) 0.102(3) Uani 1 1 d . . . . .
C6 C 0.7122(7) 0.5010(8) 0.4293(3) 0.079(2) Uani 1 1 d . U . . .
F61 F 0.6503(3) 0.5078(4) 0.41429(12) 0.0708(15) Uani 1 1 d . U . . .
F62 F 0.7728(5) 0.5340(5) 0.42149(15) 0.102(2) Uani 1 1 d . U . . .
F63 F 0.7322(6) 0.4211(5) 0.42702(19) 0.119(2) Uani 1 1 d . U . . .
S7 S 0.6415(2) 0.8040(2) 0.58841(8) 0.0541(10) Uani 0.650(6) 1 d D U P D 1
O71 O 0.6058(11) 0.7653(10) 0.5653(3) 0.083(4) Uani 0.650(6) 1 d D U P D 1
O72 O 0.6583(7) 0.7500(7) 0.6104(2) 0.063(3) Uani 0.650(6) 1 d D U P D 1
O73 O 0.7019(7) 0.8604(7) 0.5820(2) 0.064(3) Uani 0.650(6) 1 d D U P D 1
C7 C 0.5639(8) 0.8599(8) 0.6020(3) 0.064(3) Uani 0.650(6) 1 d D U P D 1
F71 F 0.4997(6) 0.8148(6) 0.6074(2) 0.088(3) Uani 0.650(6) 1 d D U P D 1
F72 F 0.5814(7) 0.8942(6) 0.6250(2) 0.092(3) Uani 0.650(6) 1 d D U P D 1
F73 F 0.5364(7) 0.9176(6) 0.5869(2) 0.093(4) Uani 0.650(6) 1 d D U P D 1
S7' S 0.6211(6) 0.7932(4) 0.57138(18) 0.052(2) Uani 0.350(6) 1 d D U P D 2
O71' O 0.6396(11) 0.8394(11) 0.5499(3) 0.056(4) Uani 0.350(6) 1 d D U P D 2
O72' O 0.5429(10) 0.7911(13) 0.5840(4) 0.071(5) Uani 0.350(6) 1 d D U P D 2
O73' O 0.6603(14) 0.7174(9) 0.5696(4) 0.073(5) Uani 0.350(6) 1 d D U P D 2
C7' C 0.6798(13) 0.8331(13) 0.5984(4) 0.060(4) Uani 0.350(6) 1 d D U P D 2
F71' F 0.7543(10) 0.8386(13) 0.5905(4) 0.087(5) Uani 0.350(6) 1 d D U P D 2
F72' F 0.6697(13) 0.7919(14) 0.6205(4) 0.079(5) Uani 0.350(6) 1 d D U P D 2
F73' F 0.6552(14) 0.9016(11) 0.6056(4) 0.088(5) Uani 0.350(6) 1 d D U P D 2
S8 S 0.0572(3) 0.0614(4) 0.32739(12) 0.0353(12) Uani 0.513(8) 1 d D U P E 1
O81 O 0.0986(14) -0.0038(9) 0.3373(5) 0.045(4) Uani 0.513(8) 1 d D U P E 1
O82 O 0.0838(7) 0.0911(7) 0.30258(19) 0.046(3) Uani 0.513(8) 1 d D U P E 1
O83 O -0.0259(6) 0.0533(7) 0.3299(3) 0.063(3) Uani 0.513(8) 1 d D U P E 1
C8 C 0.0726(10) 0.1370(9) 0.3511(3) 0.038(3) Uani 0.513(8) 1 d D U P E 1
F81 F 0.0428(7) 0.2060(6) 0.3436(2) 0.048(3) Uani 0.513(8) 1 d D U P E 1
F82 F 0.1535(9) 0.1496(9) 0.3534(4) 0.080(4) Uani 0.513(8) 1 d D U P E 1
F83 F 0.0524(9) 0.1240(7) 0.3744(2) 0.074(3) Uani 0.513(8) 1 d D U P E 1
S8' S 0.0462(4) 0.0771(4) 0.33692(14) 0.0398(13) Uani 0.487(8) 1 d D U P E 2
O81' O 0.1059(13) 0.0183(10) 0.3331(5) 0.048(4) Uani 0.487(8) 1 d D U P E 2
O82' O 0.0150(8) 0.1141(8) 0.3135(2) 0.056(3) Uani 0.487(8) 1 d D U P E 2
O83' O -0.0131(7) 0.0598(8) 0.3571(3) 0.061(3) Uani 0.487(8) 1 d D U P E 2
C8' C 0.0947(9) 0.1527(9) 0.3533(3) 0.035(3) Uani 0.487(8) 1 d D U P E 2
F81' F 0.0509(8) 0.2162(7) 0.3578(3) 0.056(3) Uani 0.487(8) 1 d D U P E 2
F82' F 0.1582(7) 0.1815(8) 0.3400(3) 0.057(3) Uani 0.487(8) 1 d D U P E 2
F83' F 0.1256(9) 0.1317(6) 0.3762(2) 0.062(3) Uani 0.487(8) 1 d D U P E 2
N1 N 0.6336(5) 0.2462(7) 0.37685(18) 0.083(3) Uani 1 1 d . . . . .
C11 C 0.5846(5) 0.2354(5) 0.42570(16) 0.0457(19) Uani 1 1 d . . . . .
H11Q H 0.6151 0.2711 0.4369 0.069 Uiso 1 1 calc R U . . .
H11R H 0.5908 0.1818 0.4323 0.069 Uiso 1 1 calc R U . . .
H11S H 0.5288 0.2501 0.4263 0.069 Uiso 1 1 calc R U . . .
C12 C 0.6128(5) 0.2400(6) 0.39841(19) 0.051(2) Uani 1 1 d . . . . .
C21 C 0.5170(7) 0.6366(5) 0.31442(17) 0.058(2) Uani 0.66(3) 1 d . U P F 1
H21Q H 0.5668 0.6126 0.3090 0.087 Uiso 0.66(3) 1 calc R U P F 1
H21R H 0.5225 0.6936 0.3142 0.087 Uiso 0.66(3) 1 calc R U P F 1
H21S H 0.4752 0.6209 0.3021 0.087 Uiso 0.66(3) 1 calc R U P F 1
C22 C 0.4978(17) 0.6120(14) 0.3402(4) 0.060(3) Uani 0.66(3) 1 d . U P F 1
N2 N 0.4803(14) 0.5913(8) 0.3611(3) 0.063(3) Uani 0.66(3) 1 d . U P F 1
C21' C 0.5170(7) 0.6366(5) 0.31442(17) 0.058(2) Uani 0.34(3) 1 d . . P F 2
H21T H 0.5215 0.6937 0.3144 0.087 Uiso 0.34(3) 1 calc R U P F 2
H21U H 0.4689 0.6212 0.3050 0.087 Uiso 0.34(3) 1 calc R U P F 2
H21V H 0.5629 0.6139 0.3055 0.087 Uiso 0.34(3) 1 calc R U P F 2
C22' C 0.513(3) 0.605(3) 0.3447(9) 0.060(3) Uani 0.34(3) 1 d . U P F 2
N2' N 0.523(3) 0.5814(17) 0.3643(6) 0.063(3) Uani 0.34(3) 1 d . U P F 2

loop_
_atom_site_aniso_label
_atom_site_aniso_U_11
_atom_site_aniso_U_22
_atom_site_aniso_U_33
_atom_site_aniso_U_23
_atom_site_aniso_U_13
_atom_site_aniso_U_12
Fe1 0.0200(4) 0.0176(4) 0.0228(4) 0.0063(3) -0.0043(3) -0.0039(3)
Fe2 0.0198(4) 0.0132(3) 0.0221(4) 0.0024(3) -0.0021(3) -0.0001(3)
O1 0.0181(18) 0.0197(18) 0.0211(19) 0.0037(15) -0.0016(15) -0.0016(15)
O2 0.021(2) 0.019(2) 0.025(2) 0.0031(15) -0.0029(16) -0.0033(15)
N11 0.024(2) 0.021(2) 0.020(2) 0.0013(18) -0.0038(19) -0.0086(19)
N12 0.031(3) 0.024(2) 0.020(2) 0.006(2) -0.002(2) -0.010(2)
N13 0.020(2) 0.038(3) 0.041(3) 0.022(3) -0.006(2) -0.013(2)
N14 0.023(3) 0.020(2) 0.030(3) 0.006(2) -0.003(2) 0.0002(19)
N21 0.017(2) 0.015(2) 0.024(2) 0.0020(18) 0.0001(19) 0.0001(17)
N22 0.020(2) 0.017(2) 0.026(2) 0.0014(19) 0.0015(19) 0.0010(19)
N23 0.024(2) 0.017(2) 0.027(3) -0.0006(19) -0.004(2) -0.0016(18)
N24 0.019(2) 0.016(2) 0.028(3) 0.0015(18) -0.0008(19) 0.0026(18)
C101 0.027(3) 0.018(3) 0.023(3) 0.002(2) -0.005(2) -0.005(2)
C102 0.023(3) 0.022(3) 0.024(3) 0.008(2) -0.004(2) -0.002(2)
C103 0.039(4) 0.020(3) 0.031(3) 0.002(2) -0.009(3) -0.006(3)
C104 0.029(3) 0.020(3) 0.024(3) -0.005(2) -0.005(2) 0.001(2)
C105 0.023(3) 0.025(3) 0.023(3) 0.000(2) -0.005(2) -0.006(2)
C106 0.030(3) 0.028(3) 0.025(3) 0.000(2) 0.002(3) -0.005(3)
C107 0.032(3) 0.028(3) 0.034(3) 0.009(3) 0.002(3) -0.006(3)
C108 0.044(4) 0.033(4) 0.039(4) -0.003(3) 0.006(3) 0.009(3)
C109 0.115(9) 0.024(4) 0.061(6) -0.004(4) -0.019(6) -0.017(5)
C110 0.048(4) 0.038(4) 0.023(3) 0.003(3) 0.002(3) -0.023(3)
C111 0.075(6) 0.047(4) 0.026(4) 0.001(3) 0.007(4) -0.028(4)
C112 0.070(6) 0.037(4) 0.025(3) 0.005(3) -0.014(3) -0.026(4)
C113 0.039(4) 0.032(3) 0.036(4) 0.011(3) -0.017(3) -0.021(3)
C114 0.041(4) 0.035(3) 0.033(3) 0.017(3) -0.019(3) -0.016(3)
C115 0.048(5) 0.049(5) 0.050(5) 0.025(4) -0.029(4) -0.025(4)
C116 0.034(4) 0.074(6) 0.087(7) 0.047(6) -0.030(5) -0.027(4)
C117 0.019(3) 0.054(5) 0.063(5) 0.037(4) -0.008(3) -0.011(3)
C118 0.024(3) 0.039(4) 0.044(4) 0.017(3) -0.004(3) 0.004(3)
C119 0.027(3) 0.027(3) 0.023(3) 0.009(2) 0.001(2) 0.003(2)
C120 0.039(4) 0.020(3) 0.023(3) -0.002(2) 0.001(3) 0.012(3)
C121 0.046(4) 0.019(3) 0.021(3) 0.004(2) -0.003(3) -0.003(3)
C122 0.037(4) 0.022(3) 0.019(3) 0.001(2) 0.001(2) -0.008(3)
C123 0.032(3) 0.018(3) 0.025(3) 0.003(2) -0.004(3) -0.001(2)
C124 0.045(4) 0.027(3) 0.041(4) 0.002(3) -0.006(3) 0.013(3)
C125 0.040(4) 0.022(3) 0.030(3) 0.007(3) -0.001(3) -0.014(3)
C126 0.086(7) 0.017(3) 0.061(5) 0.003(3) 0.005(5) -0.003(4)
C201 0.024(3) 0.020(3) 0.024(3) 0.001(2) -0.007(2) 0.000(2)
C202 0.040(4) 0.017(3) 0.032(3) -0.001(2) -0.006(3) 0.010(3)
C203 0.071(5) 0.020(3) 0.027(3) 0.003(3) -0.001(3) 0.001(3)
C204 0.066(5) 0.018(3) 0.030(3) 0.001(3) 0.008(3) -0.008(3)
C205 0.025(3) 0.022(3) 0.023(3) -0.001(2) -0.002(2) -0.005(2)
C206 0.026(3) 0.025(3) 0.030(3) 0.003(2) 0.005(3) -0.005(2)
C207 0.079(6) 0.030(4) 0.041(4) 0.000(3) -0.002(4) 0.022(4)
C208 0.036(9) 0.019(5) 0.033(7) 0.007(4) -0.005(6) -0.003(5)
C227 0.051(16) 0.038(10) 0.033(11) -0.002(8) 0.002(10) 0.005(10)
C209 0.096(9) 0.052(6) 0.119(10) 0.016(6) -0.016(8) -0.001(6)
C210 0.031(3) 0.023(3) 0.030(3) -0.001(2) 0.007(3) 0.004(3)
C211 0.033(4) 0.036(3) 0.029(3) -0.006(3) 0.007(3) 0.000(3)
C212 0.045(4) 0.036(3) 0.023(3) -0.002(3) 0.004(3) -0.001(3)
C213 0.024(3) 0.021(3) 0.022(3) 0.002(2) -0.002(2) -0.002(2)
C214 0.033(3) 0.016(3) 0.023(3) -0.001(2) -0.004(2) -0.003(2)
C215 0.028(3) 0.029(3) 0.033(3) 0.003(3) -0.010(3) -0.004(3)
C216 0.022(3) 0.026(3) 0.038(4) 0.006(3) -0.010(3) -0.003(2)
C217 0.023(3) 0.023(3) 0.035(3) 0.005(2) -0.001(2) 0.001(2)
C218 0.017(2) 0.019(2) 0.025(3) 0.003(2) -0.001(2) -0.002(2)
C219 0.020(3) 0.016(2) 0.020(3) -0.001(2) 0.001(2) 0.002(2)
C220 0.027(3) 0.014(2) 0.019(3) -0.001(2) -0.003(2) -0.003(2)
C221 0.032(3) 0.017(2) 0.020(3) -0.001(2) -0.009(2) 0.001(2)
C222 0.030(3) 0.022(3) 0.021(3) -0.001(2) 0.000(2) 0.008(2)
C223 0.016(3) 0.024(3) 0.031(3) -0.001(2) -0.002(2) 0.000(2)
C224 0.030(3) 0.025(3) 0.039(4) 0.007(3) -0.006(3) -0.008(3)
C225 0.034(4) 0.022(3) 0.043(4) 0.001(3) -0.003(3) 0.008(3)
C226 0.047(4) 0.022(3) 0.050(4) -0.007(3) 0.002(4) 0.001(3)
O101 0.053(3) 0.020(2) 0.040(3) 0.0085(19) -0.004(2) -0.004(2)
O102 0.105(5) 0.017(2) 0.040(3) 0.009(2) -0.019(3) -0.006(3)
O201 0.163(8) 0.015(3) 0.068(4) 0.015(3) 0.043(5) 0.014(4)
O202 0.041(3) 0.0160(19) 0.038(3) 0.0050(18) -0.009(2) -0.0007(19)
Fe3 0.0189(4) 0.0164(3) 0.0179(4) 0.0010(3) -0.0006(3) 0.0022(3)
Fe4 0.0167(4) 0.0183(4) 0.0190(4) 0.0032(3) 0.0006(3) 0.0011(3)
O3 0.0209(19) 0.0159(17) 0.0218(19) 0.0002(14) 0.0035(16) 0.0012(15)
O4 0.021(2) 0.0177(18) 0.0196(18) 0.0006(14) -0.0011(15) 0.0035(15)
N31 0.016(2) 0.025(2) 0.021(2) 0.0048(19) -0.0022(18) 0.0011(19)
N32 0.032(3) 0.019(2) 0.019(2) -0.0030(19) -0.001(2) 0.006(2)
N33 0.024(3) 0.018(2) 0.019(2) -0.0002(17) 0.0010(18) 0.0054(18)
N34 0.024(2) 0.018(2) 0.021(2) 0.0033(18) 0.0008(19) 0.0022(19)
N42 0.018(2) 0.019(2) 0.020(2) 0.0017(18) -0.0005(18) 0.0007(18)
N43 0.021(2) 0.023(2) 0.024(2) 0.0012(19) -0.003(2) 0.000(2)
N44 0.025(3) 0.020(2) 0.025(3) 0.005(2) 0.001(2) -0.0003(19)
N45 0.021(2) 0.022(2) 0.022(2) 0.0063(19) 0.0003(19) 0.000(2)
C301 0.018(3) 0.025(3) 0.024(3) 0.005(2) -0.005(2) 0.002(2)
C302 0.025(3) 0.022(3) 0.030(3) 0.009(2) 0.001(2) 0.004(2)
C303 0.020(3) 0.029(3) 0.031(3) 0.013(3) 0.000(2) -0.001(2)
C304 0.024(3) 0.025(3) 0.036(3) 0.007(3) -0.010(3) -0.007(2)
C305 0.028(3) 0.016(2) 0.020(3) 0.001(2) -0.007(2) -0.003(2)
C306 0.033(3) 0.023(3) 0.028(3) -0.004(2) -0.005(3) -0.004(3)
C307 0.027(3) 0.029(3) 0.046(4) -0.002(3) 0.014(3) 0.004(3)
C308 0.052(5) 0.041(4) 0.039(4) 0.003(3) -0.018(4) -0.026(4)
C309 0.025(10) 0.051(18) 0.080(17) 0.036(17) 0.020(11) -0.004(13)
C327 0.021(7) 0.074(19) 0.088(15) 0.041(16) -0.006(8) 0.005(11)
C310 0.049(4) 0.022(3) 0.018(3) -0.004(2) -0.006(3) 0.006(3)
C311 0.057(5) 0.029(3) 0.019(3) -0.005(2) -0.007(3) 0.007(3)
C312 0.051(4) 0.032(3) 0.017(3) -0.004(3) -0.011(3) 0.006(3)
C313 0.028(3) 0.021(3) 0.018(3) 0.000(2) -0.005(2) 0.006(2)
C314 0.028(3) 0.022(3) 0.021(3) 0.000(2) -0.001(2) 0.005(2)
C315 0.047(4) 0.022(3) 0.020(3) 0.002(2) 0.000(3) 0.010(3)
C316 0.039(3) 0.018(3) 0.030(3) 0.002(2) 0.000(3) 0.006(3)
C317 0.031(3) 0.018(3) 0.026(3) 0.001(2) 0.006(2) 0.008(2)
C318 0.022(3) 0.020(3) 0.027(3) 0.002(2) 0.003(2) -0.001(2)
C319 0.026(3) 0.020(3) 0.019(3) 0.000(2) 0.001(2) -0.001(2)
C320 0.028(3) 0.028(3) 0.033(3) 0.007(3) 0.010(3) -0.001(3)
C321 0.037(4) 0.039(4) 0.041(4) 0.011(3) 0.019(3) 0.019(3)
C322 0.036(4) 0.025(3) 0.027(3) 0.003(2) 0.012(3) 0.011(3)
C323 0.025(3) 0.024(3) 0.018(3) 0.004(2) 0.001(2) 0.002(2)
C324 0.043(4) 0.024(3) 0.070(6) 0.003(3) 0.025(4) 0.011(3)
C325 0.035(4) 0.029(3) 0.065(5) 0.017(3) 0.019(4) -0.003(3)
C401 0.020(3) 0.018(3) 0.029(3) 0.005(2) -0.002(2) -0.002(2)
C402 0.030(3) 0.024(3) 0.031(3) 0.010(2) -0.004(3) -0.003(2)
C403 0.021(3) 0.033(3) 0.030(3) 0.010(3) 0.006(2) -0.001(2)
C404 0.026(3) 0.029(3) 0.021(3) 0.004(2) 0.002(2) 0.005(2)
C405 0.024(3) 0.017(2) 0.019(3) 0.004(2) -0.002(2) 0.000(2)
C406 0.024(3) 0.021(3) 0.023(3) -0.002(2) -0.002(2) 0.002(2)
C407 0.031(4) 0.040(4) 0.048(4) -0.001(3) 0.003(3) -0.012(3)
C408 0.032(3) 0.049(4) 0.030(3) -0.004(3) 0.011(3) 0.005(3)
C409 0.021(4) 0.071(6) 0.102(8) 0.048(6) 0.021(4) 0.010(4)
C410 0.026(3) 0.038(3) 0.027(3) 0.004(3) -0.006(2) -0.006(3)
C411 0.041(4) 0.068(5) 0.024(3) -0.001(3) -0.008(3) -0.011(4)
C412 0.042(4) 0.042(4) 0.021(3) 0.007(3) -0.004(3) 0.012(3)
C413 0.028(3) 0.029(3) 0.019(3) 0.010(2) 0.001(2) 0.004(3)
C414 0.018(3) 0.034(3) 0.023(3) 0.007(2) -0.002(2) 0.001(2)
C415 0.034(3) 0.035(4) 0.036(4) 0.018(3) 0.005(3) 0.011(3)
C416 0.033(4) 0.028(3) 0.049(4) 0.019(3) 0.012(3) 0.006(3)
C417 0.028(3) 0.024(3) 0.037(3) 0.011(3) 0.003(3) -0.007(2)
C418 0.020(3) 0.016(2) 0.032(3) 0.006(2) 0.003(2) 0.000(2)
C419 0.029(3) 0.017(3) 0.018(3) 0.004(2) 0.001(2) 0.001(2)
C420 0.024(3) 0.021(3) 0.025(3) 0.003(2) 0.000(2) 0.002(2)
C421 0.020(3) 0.024(3) 0.024(3) 0.004(2) 0.002(2) -0.001(2)
C422 0.021(3) 0.018(3) 0.026(3) -0.001(2) 0.001(2) -0.004(2)
C423 0.026(3) 0.012(2) 0.022(3) 0.002(2) -0.002(2) 0.001(2)
C424 0.026(3) 0.020(3) 0.041(4) 0.000(3) 0.007(3) -0.006(2)
C425 0.027(3) 0.020(3) 0.050(4) -0.001(3) 0.010(3) 0.005(2)
C426 0.026(3) 0.036(4) 0.056(5) -0.003(3) -0.001(3) 0.004(3)
O301 0.020(2) 0.045(3) 0.051(3) 0.016(2) 0.003(2) -0.005(2)
O302 0.035(7) 0.037(6) 0.065(10) 0.008(6) 0.024(7) 0.000(5)
C326 0.026(4) 0.075(6) 0.062(5) -0.004(5) 0.011(4) -0.008(4)
O303 0.033(9) 0.051(10) 0.058(12) 0.020(8) 0.021(8) 0.014(7)
C328 0.026(4) 0.075(6) 0.062(5) -0.004(5) 0.011(4) -0.008(4)
O401 0.024(2) 0.068(4) 0.043(3) 0.013(3) 0.012(2) -0.004(2)
O402 0.021(2) 0.030(2) 0.044(3) 0.006(2) 0.0114(19) -0.0010(18)
S1 0.0383(9) 0.0245(7) 0.0389(9) 0.0006(6) -0.0018(8) 0.0011(7)
O11 0.040(3) 0.053(3) 0.061(4) 0.005(3) -0.012(3) 0.004(3)
O12 0.042(3) 0.031(2) 0.051(3) 0.009(2) -0.001(2) 0.002(2)
O13 0.080(4) 0.032(3) 0.058(4) -0.012(3) 0.006(3) -0.006(3)
C1 0.039(4) 0.027(3) 0.048(4) 0.009(3) -0.010(3) 0.000(3)
F11 0.052(3) 0.081(4) 0.091(4) 0.027(3) -0.020(3) 0.021(3)
F12 0.099(5) 0.053(3) 0.052(3) 0.021(2) -0.006(3) -0.034(3)
F13 0.095(4) 0.047(3) 0.037(2) 0.001(2) -0.009(3) -0.001(3)
S2 0.0548(12) 0.0285(8) 0.0620(12) -0.0056(8) 0.0077(10) -0.0056(8)
O21 0.052(3) 0.024(2) 0.060(4) -0.008(2) -0.004(3) 0.001(2)
O22 0.091(6) 0.039(3) 0.095(6) 0.015(3) -0.001(4) 0.013(4)
O23 0.064(5) 0.067(5) 0.127(7) -0.026(5) 0.034(5) -0.028(4)
C2 0.0883(17) 0.0372(14) 0.0685(16) -0.0086(14) 0.0074(15) -0.0069(14)
F21 0.107(3) 0.070(3) 0.087(3) -0.016(3) -0.005(3) -0.023(3)
F22 0.183(4) 0.057(3) 0.076(3) -0.007(3) 0.003(3) -0.009(3)
F23 0.124(4) 0.064(3) 0.094(3) -0.029(3) 0.017(3) 0.000(3)
S3 0.0267(8) 0.0317(8) 0.0374(9) -0.0017(7) 0.0009(6) 0.0018(7)
O31 0.031(3) 0.035(3) 0.056(3) -0.007(2) -0.001(2) 0.003(2)
O32 0.032(3) 0.063(4) 0.058(3) 0.006(3) -0.008(3) -0.002(3)
O33 0.052(3) 0.035(3) 0.061(4) 0.000(3) 0.013(3) 0.010(2)
C3 0.041(4) 0.054(5) 0.051(5) -0.007(4) -0.001(4) 0.004(4)
F31 0.085(4) 0.068(4) 0.078(4) -0.020(3) 0.021(3) 0.023(3)
F32 0.074(4) 0.138(6) 0.041(3) -0.006(3) -0.009(3) 0.022(4)
F33 0.061(4) 0.090(4) 0.083(4) 0.000(4) 0.038(3) -0.009(3)
S4 0.0366(9) 0.0321(8) 0.0337(8) -0.0084(7) 0.0056(7) -0.0009(7)
O41 0.054(3) 0.047(3) 0.048(3) -0.012(3) 0.002(3) -0.011(3)
O42 0.039(3) 0.072(4) 0.070(4) 0.012(3) 0.010(3) -0.014(3)
O43 0.075(5) 0.052(4) 0.062(4) 0.011(3) -0.009(3) 0.012(3)
C4 0.084(3) 0.068(3) 0.065(3) -0.029(3) -0.001(3) 0.016(3)
F41 0.101(4) 0.061(3) 0.112(5) -0.012(3) -0.004(4) 0.035(3)
F42 0.106(5) 0.146(5) 0.069(4) -0.020(4) 0.040(3) 0.029(4)
F43 0.137(5) 0.117(5) 0.107(5) -0.079(4) -0.042(4) 0.029(4)
S5 0.0467(12) 0.0430(11) 0.0668(14) 0.0093(10) -0.0145(10) -0.0046(9)
O51 0.076(5) 0.039(3) 0.068(4) 0.012(3) 0.004(4) -0.003(3)
O52 0.057(4) 0.065(4) 0.064(4) -0.002(3) -0.017(3) -0.019(3)
O53 0.076(5) 0.102(6) 0.088(6) -0.014(5) 0.020(5) 0.013(5)
C5 0.069(4) 0.114(5) 0.067(4) 0.018(4) -0.001(4) -0.002(4)
F51 0.066(4) 0.098(4) 0.080(4) 0.007(3) 0.017(3) 0.019(3)
F52 0.090(4) 0.135(5) 0.082(4) 0.060(4) 0.012(3) -0.001(4)
F53 0.083(4) 0.138(6) 0.081(4) -0.011(4) -0.029(3) -0.015(4)
S6 0.0253(9) 0.120(2) 0.0662(15) 0.0490(16) 0.0032(9) 0.0029(12)
O61 0.034(3) 0.121(7) 0.078(5) 0.034(5) -0.007(3) -0.002(4)
O62 0.067(4) 0.128(5) 0.085(4) 0.016(4) 0.007(4) 0.026(4)
O63 0.038(4) 0.176(10) 0.092(6) 0.031(6) 0.012(4) -0.018(5)
C6 0.058(4) 0.097(4) 0.082(4) -0.016(4) 0.031(3) 0.000(4)
F61 0.049(3) 0.097(4) 0.066(3) 0.002(3) 0.011(3) 0.002(3)
F62 0.079(4) 0.140(5) 0.087(4) 0.018(4) 0.028(3) -0.036(4)
F63 0.133(5) 0.100(5) 0.125(5) -0.036(4) 0.023(5) 0.030(5)
S7 0.066(2) 0.0455(18) 0.051(2) 0.0130(15) -0.0227(17) -0.0172(16)
O71 0.102(9) 0.088(9) 0.058(7) 0.005(7) -0.017(7) -0.019(8)
O72 0.071(7) 0.052(6) 0.067(7) 0.017(5) -0.012(5) 0.010(6)
O73 0.058(6) 0.066(6) 0.068(6) 0.020(5) -0.003(5) -0.014(5)
C7 0.071(7) 0.062(6) 0.060(6) 0.031(6) -0.017(6) -0.025(6)
F71 0.077(6) 0.090(7) 0.098(7) 0.061(6) -0.020(5) -0.035(5)
F72 0.110(8) 0.081(7) 0.085(7) -0.002(6) 0.022(6) -0.007(6)
F73 0.084(7) 0.077(6) 0.118(8) 0.063(6) 0.021(6) -0.006(5)
S7' 0.073(5) 0.037(3) 0.047(4) 0.005(3) -0.005(4) -0.011(3)
O71' 0.067(9) 0.067(9) 0.034(7) 0.000(7) -0.009(7) -0.034(8)
O72' 0.052(9) 0.076(9) 0.085(10) 0.007(9) -0.012(8) -0.002(8)
O73' 0.103(12) 0.040(8) 0.076(11) 0.006(8) 0.028(10) -0.020(9)
C7' 0.069(8) 0.053(7) 0.058(7) 0.014(7) -0.013(7) -0.013(7)
F71' 0.052(9) 0.107(12) 0.101(12) 0.014(10) 0.011(9) -0.048(9)
F72' 0.090(10) 0.093(11) 0.054(9) 0.036(9) -0.003(8) -0.029(10)
F73' 0.110(10) 0.069(9) 0.084(9) -0.009(8) 0.000(9) -0.009(9)
S8 0.032(2) 0.040(3) 0.034(3) 0.000(2) 0.000(2) -0.0043(18)
O81 0.077(9) 0.015(7) 0.044(8) 0.009(6) 0.009(6) 0.006(7)
O82 0.056(7) 0.054(6) 0.028(5) 0.003(4) 0.009(4) 0.010(5)
O83 0.033(5) 0.059(7) 0.096(9) -0.014(6) 0.011(6) -0.015(5)
C8 0.056(6) 0.029(5) 0.029(5) -0.001(4) -0.020(5) 0.013(5)
F81 0.067(6) 0.034(5) 0.044(6) 0.001(5) 0.004(6) 0.014(4)
F82 0.074(8) 0.070(8) 0.095(10) -0.030(7) -0.022(8) 0.007(7)
F83 0.117(9) 0.051(5) 0.053(6) -0.007(5) 0.008(6) 0.016(6)
S8' 0.040(3) 0.039(3) 0.040(3) 0.011(2) -0.007(2) -0.001(2)
O81' 0.058(8) 0.030(10) 0.055(10) 0.005(8) 0.001(7) 0.004(8)
O82' 0.063(7) 0.055(6) 0.050(6) 0.016(5) -0.018(6) -0.003(6)
O83' 0.035(6) 0.066(7) 0.082(8) 0.023(6) -0.005(6) -0.012(5)
C8' 0.033(6) 0.036(6) 0.037(6) 0.003(5) 0.001(6) 0.006(5)
F81' 0.058(6) 0.052(6) 0.058(7) 0.001(6) 0.008(6) 0.012(5)
F82' 0.035(5) 0.054(7) 0.081(8) -0.011(6) 0.017(6) -0.014(5)
F83' 0.091(8) 0.044(5) 0.051(6) 0.004(5) -0.021(6) 0.010(6)
N1 0.056(5) 0.137(10) 0.056(5) -0.028(6) 0.022(4) -0.012(6)
C11 0.035(4) 0.055(5) 0.046(4) 0.007(4) 0.003(3) 0.014(4)
C12 0.028(4) 0.066(5) 0.058(5) -0.007(4) 0.006(4) 0.002(4)
C21 0.091(6) 0.041(4) 0.041(4) 0.009(3) 0.013(4) 0.020(4)
C22 0.096(7) 0.038(4) 0.046(5) 0.006(4) 0.013(5) 0.013(5)
N2 0.099(8) 0.040(4) 0.049(5) 0.005(4) 0.013(6) 0.011(5)
C21' 0.091(6) 0.041(4) 0.041(4) 0.009(3) 0.013(4) 0.020(4)
C22' 0.096(7) 0.039(4) 0.046(5) 0.006(4) 0.013(5) 0.014(5)
N2' 0.098(8) 0.043(5) 0.048(5) 0.005(5) 0.014(6) 0.012(6)

loop_
_atom_type_symbol
_atom_type_description
_atom_type_scat_dispersion_real
_atom_type_scat_dispersion_imag
_atom_type_scat_source
C C 0.0033 0.0016 'International Tables Vol C Tables 4.2.6.8 and 6.1.1.4'
H H 0.0000 0.0000 'International Tables Vol C Tables 4.2.6.8 and 6.1.1.4'
N N 0.0061 0.0033 'International Tables Vol C Tables 4.2.6.8 and 6.1.1.4'
O O 0.0106 0.0060 'International Tables Vol C Tables 4.2.6.8 and 6.1.1.4'
Fe Fe 0.3463 0.8444 'International Tables Vol C Tables 4.2.6.8 and 6.1.1.4'
S S 0.1246 0.1234 'International Tables Vol C Tables 4.2.6.8 and 6.1.1.4'
F F 0.0171 0.0103 'International Tables Vol C Tables 4.2.6.8 and 6.1.1.4'

loop_
_geom_angle_atom_site_label_1
_geom_angle_atom_site_label_2
_geom_angle_atom_site_label_3
_geom_angle
_geom_angle_publ_flag
O1 Fe1 N11 96.74(18) yes
O1 Fe1 N12 99.51(19) yes
O1 Fe1 N13 166.09(19) yes
O1 Fe1 N14 89.06(18) yes
O2 Fe1 O1 79.33(17) yes
O2 Fe1 N11 90.87(18) yes
O2 Fe1 N12 166.93(18) yes
O2 Fe1 N13 101.3(2) yes
O2 Fe1 N14 98.95(19) yes
N11 Fe1 N12 76.29(19) yes
N11 Fe1 N13 97.2(2) yes
N11 Fe1 N14 169.4(2) yes
N13 Fe1 N12 83.0(2) yes
N13 Fe1 N14 77.1(2) yes
N14 Fe1 N12 94.0(2) yes
O1 Fe2 O2 79.57(17) yes
O1 Fe2 N21 91.79(18) yes
O1 Fe2 N22 168.02(18) yes
O1 Fe2 N23 98.88(18) yes
O1 Fe2 N24 97.72(18) yes
O2 Fe2 N21 98.11(17) yes
O2 Fe2 N22 100.88(18) yes
O2 Fe2 N23 165.36(17) yes
O2 Fe2 N24 89.02(17) yes
N21 Fe2 N22 76.27(19) yes
N21 Fe2 N23 96.49(18) yes
N21 Fe2 N24 169.0(2) yes
N22 Fe2 N23 83.68(19) yes
N22 Fe2 N24 94.27(19) yes
N24 Fe2 N23 76.71(19) yes
Fe1 O1 H1 129.9 ?
Fe2 O1 Fe1 100.28(18) yes
Fe2 O1 H1 129.9 ?
Fe1 O2 Fe2 100.81(19) yes
Fe1 O2 H2 129.6 ?
Fe2 O2 H2 129.6 ?
C101 N11 Fe1 125.9(4) ?
C101 N11 C105 119.0(5) ?
C105 N11 Fe1 114.3(4) ?
C106 N12 Fe1 106.5(4) ?
C106 N12 C110 108.8(5) ?
C106 N12 C113 109.3(5) ?
C110 N12 Fe1 121.7(4) ?
C110 N12 C113 103.7(5) ?
C113 N12 Fe1 106.5(4) ?
C114 N13 Fe1 108.5(4) ?
C114 N13 C117 102.9(6) ?
C117 N13 Fe1 118.5(4) ?
C118 N13 Fe1 108.3(4) ?
C118 N13 C114 109.5(5) ?
C118 N13 C117 108.7(6) ?
C119 N14 Fe1 115.6(4) ?
C123 N14 Fe1 125.1(4) ?
C123 N14 C119 119.2(5) ?
C201 N21 Fe2 124.9(4) ?
C205 N21 Fe2 116.0(4) ?
C205 N21 C201 119.1(5) ?
C206 N22 Fe2 106.8(4) ?
C206 N22 C213 108.9(5) ?
C210 N22 Fe2 119.8(4) ?
C210 N22 C206 110.5(5) ?
C210 N22 C213 103.2(5) ?
C213 N22 Fe2 107.1(3) ?
C214 N23 Fe2 108.0(4) ?
C217 N23 Fe2 119.1(4) ?
C217 N23 C214 103.3(5) ?
C218 N23 Fe2 108.1(3) ?
C218 N23 C214 108.9(4) ?
C218 N23 C217 109.1(5) ?
C219 N24 Fe2 115.9(4) ?
C219 N24 C223 118.7(5) ?
C223 N24 Fe2 125.1(4) ?
N11 C101 H10A 118.3 ?
N11 C101 C102 123.4(6) ?
C102 C101 H10A 118.3 ?
C101 C102 C103 116.4(6) ?
C101 C102 C107 121.3(6) ?
C103 C102 C107 122.2(6) ?
C104 C103 C102 121.7(6) ?
O101 C103 C102 116.0(6) ?
O101 C103 C104 122.2(6) ?
C103 C104 C105 116.4(6) ?
C103 C104 C108 123.0(6) ?
C105 C104 C108 120.6(6) ?
N11 C105 C104 122.9(6) ?
N11 C105 C106 115.4(5) ?
C104 C105 C106 121.7(6) ?
N12 C106 C105 109.8(5) ?
N12 C106 H10B 109.7 ?
N12 C106 H10C 109.7 ?
C105 C106 H10B 109.7 ?
C105 C106 H10C 109.7 ?
H10B C106 H10C 108.2 ?
C102 C107 H10D 109.5 ?
C102 C107 H10E 109.5 ?
C102 C107 H10F 109.5 ?
H10D C107 H10E 109.5 ?
H10D C107 H10F 109.5 ?
H10E C107 H10F 109.5 ?
C104 C108 H10G 109.5 ?
C104 C108 H10H 109.5 ?
C104 C108 H10I 109.5 ?
H10G C108 H10H 109.5 ?
H10G C108 H10I 109.5 ?
H10H C108 H10I 109.5 ?
H10J C109 H10K 109.5 ?
H10J C109 H10L 109.5 ?
H10K C109 H10L 109.5 ?
O101 C109 H10J 109.5 ?
O101 C109 H10K 109.5 ?
O101 C109 H10L 109.5 ?
N12 C110 H11A 110.8 ?
N12 C110 H11B 110.8 ?
N12 C110 C111 104.9(5) ?
H11A C110 H11B 108.9 ?
C111 C110 H11A 110.8 ?
C111 C110 H11B 110.8 ?
C110 C111 H11C 110.9 ?
C110 C111 H11D 110.9 ?
C110 C111 C112 104.0(6) ?
H11C C111 H11D 109.0 ?
C112 C111 H11C 110.9 ?
C112 C111 H11D 110.9 ?
C111 C112 H11E 110.4 ?
C111 C112 H11F 110.4 ?
C111 C112 C113 106.4(5) ?
H11E C112 H11F 108.6 ?
C113 C112 H11E 110.4 ?
C113 C112 H11F 110.4 ?
N12 C113 C112 104.6(6) ?
N12 C113 H11G 109.8 ?
C112 C113 H11G 109.8 ?
C114 C113 N12 109.3(5) ?
C114 C113 C112 113.4(6) ?
C114 C113 H11G 109.8 ?
N13 C114 C113 110.0(5) ?
N13 C114 H11H 109.5 ?
N13 C114 C115 106.0(6) ?
C113 C114 H11H 109.5 ?
C113 C114 C115 112.1(6) ?
C115 C114 H11H 109.5 ?
C114 C115 H11I 110.5 ?
C114 C115 H11J 110.5 ?
H11I C115 H11J 108.7 ?
C116 C115 C114 106.2(7) ?
C116 C115 H11I 110.5 ?
C116 C115 H11J 110.5 ?
C115 C116 H11K 110.8 ?
C115 C116 H11L 110.8 ?
C115 C116 C117 104.8(7) ?
H11K C116 H11L 108.9 ?
C117 C116 H11K 110.8 ?
C117 C116 H11L 110.8 ?
N13 C117 C116 104.3(6) ?
N13 C117 H11M 110.9 ?
N13 C117 H11N 110.9 ?
C116 C117 H11M 110.9 ?
C116 C117 H11N 110.9 ?
H11M C117 H11N 108.9 ?
N13 C118 H11O 110.0 ?
N13 C118 H11P 110.0 ?
N13 C118 C119 108.6(5) ?
H11O C118 H11P 108.4 ?
C119 C118 H11O 110.0 ?
C119 C118 H11P 110.0 ?
N14 C119 C118 115.3(5) ?
N14 C119 C120 121.3(6) ?
C120 C119 C118 123.4(6) ?
C119 C120 C124 121.9(6) ?
C121 C120 C119 117.6(6) ?
C121 C120 C124 120.5(6) ?
C120 C121 C122 121.4(5) ?
O102 C121 C120 118.3(6) ?
O102 C121 C122 120.1(6) ?
C121 C122 C125 124.2(5) ?
C123 C122 C121 116.3(6) ?
C123 C122 C125 119.4(6) ?
N14 C123 C122 124.1(6) ?
N14 C123 H12A 118.0 ?
C122 C123 H12A 118.0 ?
C120 C124 H12B 109.5 ?
C120 C124 H12C 109.5 ?
C120 C124 H12D 109.5 ?
H12B C124 H12C 109.5 ?
H12B C124 H12D 109.5 ?
H12C C124 H12D 109.5 ?
C122 C125 H12E 109.5 ?
C122 C125 H12F 109.5 ?
C122 C125 H12G 109.5 ?
H12E C125 H12F 109.5 ?
H12E C125 H12G 109.5 ?
H12F C125 H12G 109.5 ?
H12H C126 H12I 109.5 ?
H12H C126 H12J 109.5 ?
H12I C126 H12J 109.5 ?
O102 C126 H12H 109.5 ?
O102 C126 H12I 109.5 ?
O102 C126 H12J 109.5 ?
N21 C201 H20A 118.9 ?
N21 C201 C202 122.2(6) ?
C202 C201 H20A 118.9 ?
C201 C202 C203 117.8(6) ?
C201 C202 C207 121.1(7) ?
C203 C202 C207 121.0(6) ?
C202 C203 C204 120.8(6) ?
O201 C203 C202 116.7(7) ?
O201 C203 C204 122.3(7) ?
C203 C204 C208 117.7(8) ?
C203 C204 C227 127.6(10) ?
C205 C204 C203 116.3(6) ?
C205 C204 C208 125.1(8) ?
C205 C204 C227 113.6(11) ?
N21 C205 C204 123.7(6) ?
N21 C205 C206 114.2(5) ?
C204 C205 C206 122.1(6) ?
N22 C206 C205 109.2(5) ?
N22 C206 H20B 109.8 ?
N22 C206 H20C 109.8 ?
C205 C206 H20B 109.8 ?
C205 C206 H20C 109.8 ?
H20B C206 H20C 108.3 ?
C202 C207 H20D 109.5 ?
C202 C207 H20E 109.5 ?
C202 C207 H20F 109.5 ?
H20D C207 H20E 109.5 ?
H20D C207 H20F 109.5 ?
H20E C207 H20F 109.5 ?
C204 C208 H20G 109.5 ?
C204 C208 H20H 109.5 ?
C204 C208 H20I 109.5 ?
H20G C208 H20H 109.5 ?
H20G C208 H20I 109.5 ?
H20H C208 H20I 109.5 ?
C204 C227 H22A 109.5 ?
C204 C227 H22B 109.5 ?
C204 C227 H22C 109.5 ?
H22A C227 H22B 109.5 ?
H22A C227 H22C 109.5 ?
H22B C227 H22C 109.5 ?
H20J C209 H20K 109.5 ?
H20J C209 H20L 109.5 ?
H20K C209 H20L 109.5 ?
O201 C209 H20J 109.5 ?
O201 C209 H20K 109.5 ?
O201 C209 H20L 109.5 ?
N22 C210 H21A 110.6 ?
N22 C210 H21B 110.6 ?
N22 C210 C211 105.6(5) ?
H21A C210 H21B 108.8 ?
C211 C210 H21A 110.6 ?
C211 C210 H21B 110.6 ?
C210 C211 H21C 110.8 ?
C210 C211 H21D 110.8 ?
H21C C211 H21D 108.9 ?
C212 C211 C210 104.7(5) ?
C212 C211 H21C 110.8 ?
C212 C211 H21D 110.8 ?
C211 C212 H21E 110.4 ?
C211 C212 H21F 110.4 ?
C211 C212 C213 106.5(5) ?
H21E C212 H21F 108.6 ?
C213 C212 H21E 110.4 ?
C213 C212 H21F 110.4 ?
N22 C213 C212 105.1(5) ?
N22 C213 H21G 110.1 ?
N22 C213 C214 110.1(5) ?
C212 C213 H21G 110.1 ?
C214 C213 C212 111.3(5) ?
C214 C213 H21G 110.1 ?
N23 C214 C213 110.2(5) ?
N23 C214 H21H 109.8 ?
N23 C214 C215 106.0(5) ?
C213 C214 H21H 109.8 ?
C213 C214 C215 111.1(5) ?
C215 C214 H21H 109.8 ?
C214 C215 H21I 110.5 ?
C214 C215 H21J 110.5 ?
H21I C215 H21J 108.7 ?
C216 C215 C214 106.1(5) ?
C216 C215 H21I 110.5 ?
C216 C215 H21J 110.5 ?
C215 C216 H21K 111.2 ?
C215 C216 H21L 111.2 ?
H21K C216 H21L 109.1 ?
C217 C216 C215 103.0(5) ?
C217 C216 H21K 111.2 ?
C217 C216 H21L 111.2 ?
N23 C217 C216 104.4(5) ?
N23 C217 H21M 110.9 ?
N23 C217 H21N 110.9 ?
C216 C217 H21M 110.9 ?
C216 C217 H21N 110.9 ?
H21M C217 H21N 108.9 ?
N23 C218 H21O 109.5 ?
N23 C218 H21P 109.5 ?
N23 C218 C219 110.6(5) ?
H21O C218 H21P 108.1 ?
C219 C218 H21O 109.5 ?
C219 C218 H21P 109.5 ?
N24 C219 C218 114.9(5) ?
N24 C219 C220 123.2(5) ?
C220 C219 C218 121.9(5) ?
C219 C220 C221 116.6(5) ?
C219 C220 C224 121.3(5) ?
C221 C220 C224 122.1(5) ?
C222 C221 C220 121.0(5) ?
O202 C221 C220 120.2(6) ?
O202 C221 C222 118.8(5) ?
C221 C222 C225 121.2(5) ?
C223 C222 C221 117.9(6) ?
C223 C222 C225 120.9(6) ?
N24 C223 C222 122.5(6) ?
N24 C223 H223 118.7 ?
C222 C223 H223 118.7 ?
C220 C224 H22D 109.5 ?
C220 C224 H22E 109.5 ?
C220 C224 H22F 109.5 ?
H22D C224 H22E 109.5 ?
H22D C224 H22F 109.5 ?
H22E C224 H22F 109.5 ?
C222 C225 H22G 109.5 ?
C222 C225 H22H 109.5 ?
C222 C225 H22I 109.5 ?
H22G C225 H22H 109.5 ?
H22G C225 H22I 109.5 ?
H22H C225 H22I 109.5 ?
H22J C226 H22K 109.5 ?
H22J C226 H22L 109.5 ?
H22K C226 H22L 109.5 ?
O202 C226 H22J 109.5 ?
O202 C226 H22K 109.5 ?
O202 C226 H22L 109.5 ?
C103 O101 C109 118.4(6) ?
C121 O102 C126 120.2(6) ?
C209 O201 C203 126.0(11) ?
C221 O202 C226 115.6(5) ?
O3 Fe3 N31 96.68(18) ?
O3 Fe3 N32 98.86(18) ?
O3 Fe3 N33 167.43(18) ?
O3 Fe3 N34 90.68(17) ?
O4 Fe3 O3 79.78(16) ?
O4 Fe3 N31 91.37(17) ?
O4 Fe3 N32 167.36(19) ?
O4 Fe3 N33 100.31(17) ?
O4 Fe3 N34 98.43(18) ?
N31 Fe3 N32 76.25(19) ?
N31 Fe3 N33 95.88(18) ?
N31 Fe3 N34 168.66(18) ?
N33 Fe3 N32 83.77(19) ?
N34 Fe3 N32 94.1(2) ?
N34 Fe3 N33 76.84(18) ?
O3 Fe4 O4 79.45(16) ?
O3 Fe4 N42 90.94(18) ?
O3 Fe4 N43 167.27(19) ?
O3 Fe4 N44 100.96(18) ?
O3 Fe4 N45 97.48(18) ?
O4 Fe4 N42 97.55(17) ?
O4 Fe4 N43 98.72(17) ?
O4 Fe4 N44 166.50(18) ?
O4 Fe4 N45 89.99(17) ?
N42 Fe4 N44 95.93(18) ?
N42 Fe4 N45 169.62(18) ?
N43 Fe4 N42 76.75(19) ?
N43 Fe4 N44 83.78(19) ?
N43 Fe4 N45 95.12(19) ?
N45 Fe4 N44 76.56(19) ?
Fe3 O3 H3 129.9 ?
Fe4 O3 Fe3 100.30(17) ?
Fe4 O3 H3 129.9 ?
Fe3 O4 Fe4 100.44(18) ?
Fe3 O4 H4 129.8 ?
Fe4 O4 H4 129.8 ?
C301 N31 Fe3 125.6(4) ?
C305 N31 Fe3 115.7(4) ?
C305 N31 C301 118.1(5) ?
C306 N32 Fe3 106.6(4) ?
C306 N32 C310 109.6(5) ?
C306 N32 C313 110.0(5) ?
C310 N32 Fe3 119.5(4) ?
C310 N32 C313 103.6(4) ?
C313 N32 Fe3 107.3(3) ?
C314 N33 Fe3 107.0(3) ?
C317 N33 Fe3 120.2(4) ?
C317 N33 C314 103.2(4) ?
C318 N33 Fe3 107.1(3) ?
C318 N33 C314 108.5(5) ?
C318 N33 C317 110.3(5) ?
C319 N34 Fe3 116.0(4) ?
C323 N34 Fe3 125.6(4) ?
C323 N34 C319 118.3(5) ?
C401 N42 Fe4 125.7(4) ?
C405 N42 Fe4 114.9(4) ?
C405 N42 C401 119.3(5) ?
C406 N43 Fe4 106.5(3) ?
C406 N43 C413 109.6(5) ?
C410 N43 Fe4 118.9(4) ?
C410 N43 C406 111.1(5) ?
C410 N43 C413 103.3(5) ?
C413 N43 Fe4 107.1(4) ?
C414 N44 Fe4 107.1(4) ?
C417 N44 Fe4 119.4(4) ?
C417 N44 C414 103.6(5) ?
C418 N44 Fe4 107.5(3) ?
C418 N44 C414 109.5(5) ?
C418 N44 C417 109.5(5) ?
C419 N45 Fe4 115.0(4) ?
C419 N45 C423 119.6(5) ?
C423 N45 Fe4 124.7(4) ?
N31 C301 H30A 118.3 ?
N31 C301 C302 123.3(6) ?
C302 C301 H30A 118.3 ?
C301 C302 C303 117.7(6) ?
C301 C302 C307 121.2(6) ?
C303 C302 C307 121.1(6) ?
C302 C303 C304 120.1(6) ?
O301 C303 C302 118.3(6) ?
O301 C303 C304 121.5(6) ?
C303 C304 C308 121.0(6) ?
C305 C304 C303 116.8(6) ?
C305 C304 C308 122.1(7) ?
N31 C305 C304 123.8(6) ?
N31 C305 C306 114.2(5) ?
C304 C305 C306 122.0(5) ?
N32 C306 C305 110.5(5) ?
N32 C306 H30B 109.5 ?
N32 C306 H30C 109.5 ?
C305 C306 H30B 109.5 ?
C305 C306 H30C 109.5 ?
H30B C306 H30C 108.1 ?
C302 C307 H30D 109.5 ?
C302 C307 H30E 109.5 ?
C302 C307 H30F 109.5 ?
H30D C307 H30E 109.5 ?
H30D C307 H30F 109.5 ?
H30E C307 H30F 109.5 ?
C304 C308 H30G 109.5 ?
C304 C308 H30H 109.5 ?
C304 C308 H30I 109.5 ?
H30G C308 H30H 109.5 ?
H30G C308 H30I 109.5 ?
H30H C308 H30I 109.5 ?
H30J C309 H30K 109.5 ?
H30J C309 H30L 109.5 ?
H30K C309 H30L 109.5 ?
O301 C309 H30J 109.5 ?
O301 C309 H30K 109.5 ?
O301 C309 H30L 109.5 ?
H32A C327 H32B 109.5 ?
H32A C327 H32C 109.5 ?
H32B C327 H32C 109.5 ?
O301 C327 H32A 109.5 ?
O301 C327 H32B 109.5 ?
O301 C327 H32C 109.5 ?
N32 C310 H31A 110.8 ?
N32 C310 H31B 110.8 ?
N32 C310 C311 104.7(5) ?
H31A C310 H31B 108.9 ?
C311 C310 H31A 110.8 ?
C311 C310 H31B 110.8 ?
C310 C311 H31C 110.9 ?
C310 C311 H31D 110.9 ?
H31C C311 H31D 109.0 ?
C312 C311 C310 104.1(5) ?
C312 C311 H31C 110.9 ?
C312 C311 H31D 110.9 ?
C311 C312 H31E 110.5 ?
C311 C312 H31F 110.5 ?
C311 C312 C313 106.2(5) ?
H31E C312 H31F 108.7 ?
C313 C312 H31E 110.5 ?
C313 C312 H31F 110.5 ?
N32 C313 C312 105.4(5) ?
N32 C313 H31G 109.9 ?
N32 C313 C314 109.6(5) ?
C312 C313 H31G 109.9 ?
C314 C313 C312 111.9(5) ?
C314 C313 H31G 109.9 ?
N33 C314 C313 110.0(5) ?
N33 C314 H31H 109.8 ?
N33 C314 C315 105.7(5) ?
C313 C314 H31H 109.8 ?
C313 C314 C315 111.6(5) ?
C315 C314 H31H 109.8 ?
C314 C315 H31I 110.5 ?
C314 C315 H31J 110.5 ?
H31I C315 H31J 108.7 ?
C316 C315 C314 105.9(5) ?
C316 C315 H31I 110.5 ?
C316 C315 H31J 110.5 ?
C315 C316 H31K 111.0 ?
C315 C316 H31L 111.0 ?
H31K C316 H31L 109.0 ?
C317 C316 C315 103.9(5) ?
C317 C316 H31K 111.0 ?
C317 C316 H31L 111.0 ?
N33 C317 C316 104.8(5) ?
N33 C317 H31M 110.8 ?
N33 C317 H31N 110.8 ?
C316 C317 H31M 110.8 ?
C316 C317 H31N 110.8 ?
H31M C317 H31N 108.9 ?
N33 C318 H31O 109.9 ?
N33 C318 H31P 109.9 ?
N33 C318 C319 109.1(5) ?
H31O C318 H31P 108.3 ?
C319 C318 H31O 109.9 ?
C319 C318 H31P 109.9 ?
N34 C319 C318 114.3(5) ?
N34 C319 C320 123.0(6) ?
C320 C319 C318 122.7(5) ?
C319 C320 C321 117.9(6) ?
C319 C320 C325 121.7(6) ?
C321 C320 C325 120.4(6) ?
C322 C321 C320 120.0(6) ?
O302 C321 C320 110.2(8) ?
O302 C321 C322 129.1(8) ?
O303 C321 C320 118.7(11) ?
O303 C321 C322 116.9(13) ?
C321 C322 C324 126.0(6) ?
C323 C322 C321 116.7(6) ?
C323 C322 C324 117.3(6) ?
N34 C323 C322 124.0(6) ?
N34 C323 H323 118.0 ?
C322 C323 H323 118.0 ?
C322 C324 H32D 109.5 ?
C322 C324 H32E 109.5 ?
C322 C324 H32F 109.5 ?
H32D C324 H32E 109.5 ?
H32D C324 H32F 109.5 ?
H32E C324 H32F 109.5 ?
C320 C325 H32G 109.5 ?
C320 C325 H32H 109.5 ?
C320 C325 H32I 109.5 ?
H32G C325 H32H 109.5 ?
H32G C325 H32I 109.5 ?
H32H C325 H32I 109.5 ?
N42 C401 H40A 118.2 ?
N42 C401 C402 123.6(6) ?
C402 C401 H40A 118.2 ?
C401 C402 C403 116.5(6) ?
C401 C402 C407 120.5(6) ?
C403 C402 C407 122.9(6) ?
C404 C403 C402 121.0(6) ?
O401 C403 C402 120.3(6) ?
O401 C403 C404 118.5(6) ?
C403 C404 C405 117.3(6) ?
C403 C404 C408 122.9(6) ?
C405 C404 C408 119.9(6) ?
N42 C405 C404 122.2(5) ?
N42 C405 C406 115.0(5) ?
C404 C405 C406 122.8(5) ?
N43 C406 C405 109.5(5) ?
N43 C406 H40B 109.8 ?
N43 C406 H40C 109.8 ?
C405 C406 H40B 109.8 ?
C405 C406 H40C 109.8 ?
H40B C406 H40C 108.2 ?
C402 C407 H40D 109.5 ?
C402 C407 H40E 109.5 ?
C402 C407 H40F 109.5 ?
H40D C407 H40E 109.5 ?
H40D C407 H40F 109.5 ?
H40E C407 H40F 109.5 ?
C404 C408 H40G 109.5 ?
C404 C408 H40H 109.5 ?
C404 C408 H40I 109.5 ?
H40G C408 H40H 109.5 ?
H40G C408 H40I 109.5 ?
H40H C408 H40I 109.5 ?
H40J C409 H40K 109.5 ?
H40J C409 H40L 109.5 ?
H40K C409 H40L 109.5 ?
O401 C409 H40J 109.5 ?
O401 C409 H40K 109.5 ?
O401 C409 H40L 109.5 ?
N43 C410 H41A 110.7 ?
N43 C410 H41B 110.7 ?
N43 C410 C411 105.3(5) ?
H41A C410 H41B 108.8 ?
C411 C410 H41A 110.7 ?
C411 C410 H41B 110.7 ?
C410 C411 H41C 110.8 ?
C410 C411 H41D 110.8 ?
H41C C411 H41D 108.9 ?
C412 C411 C410 104.6(6) ?
C412 C411 H41C 110.8 ?
C412 C411 H41D 110.8 ?
C411 C412 H41E 110.5 ?
C411 C412 H41F 110.5 ?
C411 C412 C413 106.0(5) ?
H41E C412 H41F 108.7 ?
C413 C412 H41E 110.5 ?
C413 C412 H41F 110.5 ?
N43 C413 C412 105.6(5) ?
N43 C413 H41G 110.0 ?
N43 C413 C414 110.5(5) ?
C412 C413 H41G 110.0 ?
C414 C413 C412 110.7(5) ?
C414 C413 H41G 110.0 ?
N44 C414 C413 110.2(5) ?
N44 C414 H41H 110.3 ?
N44 C414 C415 105.1(5) ?
C413 C414 H41H 110.3 ?
C413 C414 C415 110.6(5) ?
C415 C414 H41H 110.3 ?
C414 C415 H41I 110.4 ?
C414 C415 H41J 110.4 ?
H41I C415 H41J 108.6 ?
C416 C415 C414 106.8(5) ?
C416 C415 H41I 110.4 ?
C416 C415 H41J 110.4 ?
C415 C416 H41K 111.1 ?
C415 C416 H41L 111.1 ?
C415 C416 C417 103.4(5) ?
H41K C416 H41L 109.0 ?
C417 C416 H41K 111.1 ?
C417 C416 H41L 111.1 ?
N44 C417 C416 104.3(5) ?
N44 C417 H41M 110.9 ?
N44 C417 H41N 110.9 ?
C416 C417 H41M 110.9 ?
C416 C417 H41N 110.9 ?
H41M C417 H41N 108.9 ?
N44 C418 H41O 109.4 ?
N44 C418 H41P 109.4 ?
N44 C418 C419 111.2(5) ?
H41O C418 H41P 108.0 ?
C419 C418 H41O 109.4 ?
C419 C418 H41P 109.4 ?
N45 C419 C418 115.5(5) ?
N45 C419 C420 122.2(5) ?
C420 C419 C418 122.3(5) ?
C419 C420 C425 121.3(5) ?
C421 C420 C419 116.9(5) ?
C421 C420 C425 121.8(6) ?
C420 C421 C422 121.9(5) ?
O402 C421 C420 120.0(5) ?
O402 C421 C422 118.1(5) ?
C421 C422 C424 121.4(5) ?
C423 C422 C421 116.9(5) ?
C423 C422 C424 121.6(5) ?
N45 C423 C422 122.4(5) ?
N45 C423 H42A 118.8 ?
C422 C423 H42A 118.8 ?
C422 C424 H42B 109.5 ?
C422 C424 H42C 109.5 ?
C422 C424 H42D 109.5 ?
H42B C424 H42C 109.5 ?
H42B C424 H42D 109.5 ?
H42C C424 H42D 109.5 ?
C420 C425 H42E 109.5 ?
C420 C425 H42F 109.5 ?
C420 C425 H42G 109.5 ?
H42E C425 H42F 109.5 ?
H42E C425 H42G 109.5 ?
H42F C425 H42G 109.5 ?
H42H C426 H42I 109.5 ?
H42H C426 H42J 109.5 ?
H42I C426 H42J 109.5 ?
O402 C426 H42H 109.5 ?
O402 C426 H42I 109.5 ?
O402 C426 H42J 109.5 ?
C303 O301 C309 118.9(15) ?
C303 O301 C327 117.6(12) ?
C326 O302 C321 125.1(12) ?
O302 C326 H32J 109.5 ?
O302 C326 H32K 109.5 ?
O302 C326 H32L 109.5 ?
H32J C326 H32K 109.5 ?
H32J C326 H32L 109.5 ?
H32K C326 H32L 109.5 ?
C403 O401 C409 119.3(6) ?
C421 O402 C426 113.5(5) ?
O11 S1 O12 112.8(3) ?
O11 S1 C1 103.5(4) ?
O12 S1 C1 103.6(3) ?
O13 S1 O11 116.0(4) ?
O13 S1 O12 115.0(4) ?
O13 S1 C1 104.0(4) ?
F11 C1 S1 110.6(6) ?
F12 C1 S1 112.8(5) ?
F12 C1 F11 106.9(6) ?
F12 C1 F13 108.4(7) ?
F13 C1 S1 112.0(5) ?
F13 C1 F11 105.8(6) ?
O21 S2 C2 102.7(5) ?
O22 S2 O21 114.4(4) ?
O22 S2 O23 116.0(6) ?
O22 S2 C2 103.9(5) ?
O23 S2 O21 112.3(4) ?
O23 S2 C2 105.7(5) ?
F21 C2 S2 110.8(8) ?
F21 C2 F22 109.0(11) ?
F21 C2 F23 107.2(8) ?
F22 C2 S2 112.6(7) ?
F22 C2 F23 107.9(9) ?
F23 C2 S2 109.0(8) ?
O31 S3 C3 103.3(4) ?
O32 S3 O31 114.5(3) ?
O32 S3 C3 103.9(4) ?
O33 S3 O31 113.1(3) ?
O33 S3 O32 115.4(4) ?
O33 S3 C3 104.9(4) ?
F31 C3 S3 111.8(7) ?
F31 C3 F32 108.7(8) ?
F31 C3 F33 109.1(7) ?
F32 C3 S3 110.4(6) ?
F33 C3 S3 110.7(6) ?
F33 C3 F32 106.1(8) ?
O41 S4 C4 102.5(5) ?
O42 S4 O41 114.3(4) ?
O42 S4 C4 102.2(5) ?
O43 S4 O41 115.1(4) ?
O43 S4 O42 115.5(4) ?
O43 S4 C4 104.8(5) ?
F41 C4 S4 111.9(8) ?
F41 C4 F42 106.2(10) ?
F42 C4 S4 110.5(8) ?
F43 C4 S4 110.9(9) ?
F43 C4 F41 111.1(10) ?
F43 C4 F42 105.9(10) ?
O51 S5 O53 114.9(5) ?
O51 S5 C5 104.6(5) ?
O52 S5 O51 114.2(4) ?
O52 S5 O53 114.2(5) ?
O52 S5 C5 104.8(6) ?
O53 S5 C5 102.2(6) ?
F51 C5 S5 108.6(8) ?
F51 C5 F53 106.9(10) ?
F52 C5 S5 113.7(9) ?
F52 C5 F51 108.9(12) ?
F52 C5 F53 106.4(10) ?
F53 C5 S5 112.1(10) ?
O61 S6 O62 111.9(6) ?
O61 S6 C6 105.7(5) ?
O62 S6 C6 98.9(6) ?
O63 S6 O61 118.6(5) ?
O63 S6 O62 109.3(6) ?
O63 S6 C6 110.7(6) ?
F61 C6 S6 115.5(7) ?
F61 C6 F63 103.5(10) ?
F62 C6 S6 115.0(10) ?
F62 C6 F61 116.5(12) ?
F62 C6 F63 102.4(10) ?
F63 C6 S6 100.7(9) ?
O71 S7 C7 104.0(9) ?
O72 S7 O71 113.2(9) ?
O72 S7 C7 101.2(7) ?
O73 S7 O71 114.6(9) ?
O73 S7 O72 116.9(8) ?
O73 S7 C7 104.7(7) ?
F71 C7 S7 111.6(10) ?
F72 C7 S7 114.1(10) ?
F72 C7 F71 104.8(12) ?
F73 C7 S7 116.4(10) ?
F73 C7 F71 104.7(11) ?
F73 C7 F72 104.2(13) ?
O71' S7' O72' 123.9(14) ?
O71' S7' O73' 111.2(13) ?
O71' S7' C7' 104.1(10) ?
O72' S7' C7' 100.5(12) ?
O73' S7' O72' 114.5(13) ?
O73' S7' C7' 97.5(13) ?
F71' C7' S7' 109.0(16) ?
F72' C7' S7' 110.8(16) ?
F72' C7' F71' 114(2) ?
F73' C7' S7' 111.9(17) ?
F73' C7' F71' 109(2) ?
F73' C7' F72' 102(2) ?
O81 S8 O82 115.9(11) ?
O81 S8 O83 112.7(12) ?
O81 S8 C8 105.3(12) ?
O82 S8 O83 115.3(9) ?
O82 S8 C8 106.4(8) ?
O83 S8 C8 99.0(9) ?
F81 C8 S8 113.2(11) ?
F81 C8 F82 105.0(14) ?
F82 C8 S8 108.1(12) ?
F83 C8 S8 117.5(13) ?
F83 C8 F81 108.9(14) ?
F83 C8 F82 103.0(15) ?
O81' S8' O83' 115.9(11) ?
O81' S8' C8' 104.5(12) ?
O82' S8' O81' 117.1(13) ?
O82' S8' O83' 113.8(9) ?
O82' S8' C8' 103.6(8) ?
O83' S8' C8' 98.6(9) ?
F81' C8' S8' 114.9(12) ?
F81' C8' F82' 103.3(13) ?
F82' C8' S8' 114.2(12) ?
F83' C8' S8' 113.6(12) ?
F83' C8' F81' 107.2(14) ?
F83' C8' F82' 102.4(15) ?
H11Q C11 H11R 109.5 ?
H11Q C11 H11S 109.5 ?
H11R C11 H11S 109.5 ?
C12 C11 H11Q 109.5 ?
C12 C11 H11R 109.5 ?
C12 C11 H11S 109.5 ?
N1 C12 C11 177.6(11) ?
H21Q C21 H21R 109.5 ?
H21Q C21 H21S 109.5 ?
H21R C21 H21S 109.5 ?
C22 C21 H21Q 109.5 ?
C22 C21 H21R 109.5 ?
C22 C21 H21S 109.5 ?
N2 C22 C21 178(3) ?

loop_
_geom_bond_atom_site_label_1
_geom_bond_atom_site_label_2
_geom_bond_distance
_geom_bond_publ_flag
Fe1 O1 1.980(4) yes
Fe1 O2 1.961(4) yes
Fe1 N11 2.129(5) yes
Fe1 N12 2.151(5) yes
Fe1 N13 2.141(5) yes
Fe1 N14 2.142(5) yes
Fe2 O1 1.963(4) yes
Fe2 O2 1.968(4) yes
Fe2 N21 2.137(4) yes
Fe2 N22 2.138(5) yes
Fe2 N23 2.153(5) yes
Fe2 N24 2.138(5) yes
O1 H1 0.9500 ?
O2 H2 0.9500 ?
N11 C101 1.333(8) ?
N11 C105 1.343(8) ?
N12 C106 1.495(8) ?
N12 C110 1.496(8) ?
N12 C113 1.517(8) ?
N13 C114 1.515(10) ?
N13 C117 1.516(8) ?
N13 C118 1.504(9) ?
N14 C119 1.352(8) ?
N14 C123 1.335(8) ?
N21 C201 1.356(8) ?
N21 C205 1.341(8) ?
N22 C206 1.506(7) ?
N22 C210 1.493(8) ?
N22 C213 1.514(7) ?
N23 C214 1.511(8) ?
N23 C217 1.506(8) ?
N23 C218 1.495(7) ?
N24 C219 1.349(7) ?
N24 C223 1.353(7) ?
C101 H10A 0.9500 ?
C101 C102 1.382(8) ?
C102 C103 1.410(10) ?
C102 C107 1.509(9) ?
C103 C104 1.379(9) ?
C103 O101 1.365(8) ?
C104 C105 1.403(8) ?
C104 C108 1.506(9) ?
C105 C106 1.514(8) ?
C106 H10B 0.9900 ?
C106 H10C 0.9900 ?
C107 H10D 0.9800 ?
C107 H10E 0.9800 ?
C107 H10F 0.9800 ?
C108 H10G 0.9800 ?
C108 H10H 0.9800 ?
C108 H10I 0.9800 ?
C109 H10J 0.9800 ?
C109 H10K 0.9800 ?
C109 H10L 0.9800 ?
C109 O101 1.422(9) ?
C110 H11A 0.9900 ?
C110 H11B 0.9900 ?
C110 C111 1.547(10) ?
C111 H11C 0.9900 ?
C111 H11D 0.9900 ?
C111 C112 1.549(12) ?
C112 H11E 0.9900 ?
C112 H11F 0.9900 ?
C112 C113 1.550(11) ?
C113 H11G 1.0000 ?
C113 C114 1.516(11) ?
C114 H11H 1.0000 ?
C114 C115 1.544(10) ?
C115 H11I 0.9900 ?
C115 H11J 0.9900 ?
C115 C116 1.517(14) ?
C116 H11K 0.9900 ?
C116 H11L 0.9900 ?
C116 C117 1.519(11) ?
C117 H11M 0.9900 ?
C117 H11N 0.9900 ?
C118 H11O 0.9900 ?
C118 H11P 0.9900 ?
C118 C119 1.514(9) ?
C119 C120 1.405(8) ?
C120 C121 1.391(10) ?
C120 C124 1.489(9) ?
C121 C122 1.393(10) ?
C121 O102 1.370(7) ?
C122 C123 1.382(8) ?
C122 C125 1.523(9) ?
C123 H12A 0.9500 ?
C124 H12B 0.9800 ?
C124 H12C 0.9800 ?
C124 H12D 0.9800 ?
C125 H12E 0.9800 ?
C125 H12F 0.9800 ?
C125 H12G 0.9800 ?
C126 H12H 0.9800 ?
C126 H12I 0.9800 ?
C126 H12J 0.9800 ?
C126 O102 1.384(9) ?
C201 H20A 0.9500 ?
C201 C202 1.373(8) ?
C202 C203 1.398(10) ?
C202 C207 1.506(10) ?
C203 C204 1.415(11) ?
C203 O201 1.358(8) ?
C204 C205 1.375(9) ?
C204 C208 1.504(14) ?
C204 C227 1.63(3) ?
C205 C206 1.515(9) ?
C206 H20B 0.9900 ?
C206 H20C 0.9900 ?
C207 H20D 0.9800 ?
C207 H20E 0.9800 ?
C207 H20F 0.9800 ?
C208 H20G 0.9800 ?
C208 H20H 0.9800 ?
C208 H20I 0.9800 ?
C227 H22A 0.9800 ?
C227 H22B 0.9800 ?
C227 H22C 0.9800 ?
C209 H20J 0.9800 ?
C209 H20K 0.9800 ?
C209 H20L 0.9800 ?
C209 O201 1.273(14) ?
C210 H21A 0.9900 ?
C210 H21B 0.9900 ?
C210 C211 1.534(9) ?
C211 H21C 0.9900 ?
C211 H21D 0.9900 ?
C211 C212 1.517(10) ?
C212 H21E 0.9900 ?
C212 H21F 0.9900 ?
C212 C213 1.553(9) ?
C213 H21G 1.0000 ?
C213 C214 1.537(8) ?
C214 H21H 1.0000 ?
C214 C215 1.547(9) ?
C215 H21I 0.9900 ?
C215 H21J 0.9900 ?
C215 C216 1.537(10) ?
C216 H21K 0.9900 ?
C216 H21L 0.9900 ?
C216 C217 1.524(9) ?
C217 H21M 0.9900 ?
C217 H21N 0.9900 ?
C218 H21O 0.9900 ?
C218 H21P 0.9900 ?
C218 C219 1.515(8) ?
C219 C220 1.397(8) ?
C220 C221 1.401(9) ?
C220 C224 1.486(8) ?
C221 C222 1.397(9) ?
C221 O202 1.362(7) ?
C222 C223 1.385(8) ?
C222 C225 1.506(9) ?
C223 H223 0.9500 ?
C224 H22D 0.9800 ?
C224 H22E 0.9800 ?
C224 H22F 0.9800 ?
C225 H22G 0.9800 ?
C225 H22H 0.9800 ?
C225 H22I 0.9800 ?
C226 H22J 0.9800 ?
C226 H22K 0.9800 ?
C226 H22L 0.9800 ?
C226 O202 1.441(8) ?
Fe3 O3 1.966(4) ?
Fe3 O4 1.953(4) ?
Fe3 N31 2.119(5) ?
Fe3 N32 2.151(5) ?
Fe3 N33 2.147(5) ?
Fe3 N34 2.125(5) ?
Fe4 O3 1.962(4) ?
Fe4 O4 1.971(4) ?
Fe4 N42 2.139(5) ?
Fe4 N43 2.135(5) ?
Fe4 N44 2.154(5) ?
Fe4 N45 2.152(5) ?
O3 H3 0.9500 ?
O4 H4 0.9500 ?
N31 C301 1.355(8) ?
N31 C305 1.347(7) ?
N32 C306 1.492(8) ?
N32 C310 1.497(8) ?
N32 C313 1.506(7) ?
N33 C314 1.523(7) ?
N33 C317 1.508(7) ?
N33 C318 1.493(8) ?
N34 C319 1.351(7) ?
N34 C323 1.336(7) ?
N42 C401 1.346(7) ?
N42 C405 1.337(8) ?
N43 C406 1.495(8) ?
N43 C410 1.494(8) ?
N43 C413 1.508(7) ?
N44 C414 1.517(8) ?
N44 C417 1.503(7) ?
N44 C418 1.495(8) ?
N45 C419 1.338(7) ?
N45 C423 1.349(7) ?
C301 H30A 0.9500 ?
C301 C302 1.369(8) ?
C302 C303 1.409(9) ?
C302 C307 1.501(9) ?
C303 C304 1.414(10) ?
C303 O301 1.358(7) ?
C304 C305 1.378(9) ?
C304 C308 1.508(9) ?
C305 C306 1.514(9) ?
C306 H30B 0.9900 ?
C306 H30C 0.9900 ?
C307 H30D 0.9800 ?
C307 H30E 0.9800 ?
C307 H30F 0.9800 ?
C308 H30G 0.9800 ?
C308 H30H 0.9800 ?
C308 H30I 0.9800 ?
C309 H30J 0.9800 ?
C309 H30K 0.9800 ?
C309 H30L 0.9800 ?
C309 O301 1.41(4) ?
C327 H32A 0.9800 ?
C327 H32B 0.9800 ?
C327 H32C 0.9800 ?
C327 O301 1.43(3) ?
C310 H31A 0.9900 ?
C310 H31B 0.9900 ?
C310 C311 1.542(9) ?
C311 H31C 0.9900 ?
C311 H31D 0.9900 ?
C311 C312 1.534(9) ?
C312 H31E 0.9900 ?
C312 H31F 0.9900 ?
C312 C313 1.552(8) ?
C313 H31G 1.0000 ?
C313 C314 1.538(9) ?
C314 H31H 1.0000 ?
C314 C315 1.553(8) ?
C315 H31I 0.9900 ?
C315 H31J 0.9900 ?
C315 C316 1.550(9) ?
C316 H31K 0.9900 ?
C316 H31L 0.9900 ?
C316 C317 1.528(9) ?
C317 H31M 0.9900 ?
C317 H31N 0.9900 ?
C318 H31O 0.9900 ?
C318 H31P 0.9900 ?
C318 C319 1.510(8) ?
C319 C320 1.371(9) ?
C320 C321 1.407(9) ?
C320 C325 1.505(9) ?
C321 C322 1.405(10) ?
C321 O302 1.398(16) ?
C321 O303 1.38(2) ?
C322 C323 1.386(9) ?
C322 C324 1.512(9) ?
C323 H323 0.9500 ?
C324 H32D 0.9800 ?
C324 H32E 0.9800 ?
C324 H32F 0.9800 ?
C325 H32G 0.9800 ?
C325 H32H 0.9800 ?
C325 H32I 0.9800 ?
C401 H40A 0.9500 ?
C401 C402 1.378(9) ?
C402 C403 1.409(10) ?
C402 C407 1.499(9) ?
C403 C404 1.395(9) ?
C403 O401 1.355(8) ?
C404 C405 1.399(8) ?
C404 C408 1.517(9) ?
C405 C406 1.507(8) ?
C406 H40B 0.9900 ?
C406 H40C 0.9900 ?
C407 H40D 0.9800 ?
C407 H40E 0.9800 ?
C407 H40F 0.9800 ?
C408 H40G 0.9800 ?
C408 H40H 0.9800 ?
C408 H40I 0.9800 ?
C409 H40J 0.9800 ?
C409 H40K 0.9800 ?
C409 H40L 0.9800 ?
C409 O401 1.404(10) ?
C410 H41A 0.9900 ?
C410 H41B 0.9900 ?
C410 C411 1.534(9) ?
C411 H41C 0.9900 ?
C411 H41D 0.9900 ?
C411 C412 1.528(11) ?
C412 H41E 0.9900 ?
C412 H41F 0.9900 ?
C412 C413 1.553(9) ?
C413 H41G 1.0000 ?
C413 C414 1.519(9) ?
C414 H41H 1.0000 ?
C414 C415 1.557(9) ?
C415 H41I 0.9900 ?
C415 H41J 0.9900 ?
C415 C416 1.518(11) ?
C416 H41K 0.9900 ?
C416 H41L 0.9900 ?
C416 C417 1.534(9) ?
C417 H41M 0.9900 ?
C417 H41N 0.9900 ?
C418 H41O 0.9900 ?
C418 H41P 0.9900 ?
C418 C419 1.507(8) ?
C419 C420 1.397(9) ?
C420 C421 1.380(8) ?
C420 C425 1.505(8) ?
C421 C422 1.396(8) ?
C421 O402 1.373(7) ?
C422 C423 1.379(8) ?
C422 C424 1.503(8) ?
C423 H42A 0.9500 ?
C424 H42B 0.9800 ?
C424 H42C 0.9800 ?
C424 H42D 0.9800 ?
C425 H42E 0.9800 ?
C425 H42F 0.9800 ?
C425 H42G 0.9800 ?
C426 H42H 0.9800 ?
C426 H42I 0.9800 ?
C426 H42J 0.9800 ?
C426 O402 1.449(9) ?
O302 C326 1.332(17) ?
C326 H32J 0.9800 ?
C326 H32K 0.9800 ?
C326 H32L 0.9800 ?
S1 O11 1.443(6) ?
S1 O12 1.467(6) ?
S1 O13 1.429(6) ?
S1 C1 1.819(8) ?
C1 F11 1.350(9) ?
C1 F12 1.305(8) ?
C1 F13 1.340(9) ?
S2 O21 1.442(6) ?
S2 O22 1.430(7) ?
S2 O23 1.432(7) ?
S2 C2 1.824(11) ?
C2 F21 1.297(13) ?
C2 F22 1.299(12) ?
C2 F23 1.363(13) ?
S3 O31 1.453(6) ?
S3 O32 1.437(6) ?
S3 O33 1.432(6) ?
S3 C3 1.812(9) ?
C3 F31 1.303(11) ?
C3 F32 1.335(10) ?
C3 F33 1.330(11) ?
S4 O41 1.440(6) ?
S4 O42 1.435(6) ?
S4 O43 1.431(7) ?
S4 C4 1.796(10) ?
C4 F41 1.324(14) ?
C4 F42 1.345(15) ?
C4 F43 1.291(13) ?
S5 O51 1.438(7) ?
S5 O52 1.430(7) ?
S5 O53 1.521(8) ?
S5 C5 1.800(13) ?
C5 F51 1.310(15) ?
C5 F52 1.306(14) ?
C5 F53 1.325(15) ?
S6 O61 1.408(7) ?
S6 O62 1.526(10) ?
S6 O63 1.377(9) ?
S6 C6 1.806(12) ?
C6 F61 1.299(14) ?
C6 F62 1.239(13) ?
C6 F63 1.414(15) ?
S7 O71 1.469(13) ?
S7 O72 1.469(10) ?
S7 O73 1.444(11) ?
S7 C7 1.765(16) ?
C7 F71 1.362(14) ?
C7 F72 1.331(16) ?
C7 F73 1.329(14) ?
S7' O71' 1.373(16) ?
S7' O72' 1.471(19) ?
S7' O73' 1.461(19) ?
S7' C7' 1.82(2) ?
C7' F71' 1.33(2) ?
C7' F72' 1.33(2) ?
C7' F73' 1.30(2) ?
S8 O81 1.410(16) ?
S8 O82 1.421(11) ?
S8 O83 1.423(12) ?
S8 C8 1.781(15) ?
C8 F81 1.339(16) ?
C8 F82 1.395(18) ?
C8 F83 1.237(18) ?
S8' O81' 1.441(19) ?
S8' O82' 1.439(12) ?
S8' O83' 1.459(13) ?
S8' C8' 1.741(16) ?
C8' F81' 1.336(17) ?
C8' F82' 1.362(17) ?
C8' F83' 1.316(18) ?
N1 C12 1.146(12) ?
C11 H11Q 0.9800 ?
C11 H11R 0.9800 ?
C11 H11S 0.9800 ?
C11 C12 1.455(12) ?
C21 H21Q 0.9800 ?
C21 H21R 0.9800 ?
C21 H21S 0.9800 ?
C21 C22 1.40(2) ?
C22 N2 1.15(3) ?
C22' N2' 1.08(4) ?
